data_4301716
loop_
_publ_author_name
'Christian Meermann'
'Karl W. T\"ornroos'
'Reiner Anwander'

_publ_contact_author_address
;
       Department of Chemistry,
       University of Bergen,
       Allegaten 41,
       N-5007 Bergen,
       Norway.
;
_publ_contact_author_email karl.tornroos@kj.uib.no
_publ_contact_author_fax '+47 55 58 3552'
_publ_contact_author_name
;
       Prof. Karl Wilhelm T\"ornroos
;
_publ_contact_author_phone '+47 55 58 9490'
_publ_section_title
;
Scandium SALEN Complexes Bearing Chloro, Aryloxo, and Hydroxo Ligands
;
_journal_name_full 'Inorganic Chemistry'
_journal_page_first 2561
_journal_page_last 2570
_journal_paper_doi 10.1021/ic802082b
_journal_volume 48
_journal_year 2009
_chemical_formula_moiety 'C40 H60 Cl N2 O3 Sc, 3(C4 H8 O)'
_chemical_formula_sum 'C52 H84 Cl N2 O6 Sc'
_chemical_formula_weight 913.62
_chemical_name_systematic
; 
 ? 
;
_space_group_IT_number 4
_symmetry_cell_setting monoclinic
_symmetry_space_group_name_Hall 'P 2yb'
_symmetry_space_group_name_H-M 'P 1 21 1'
_atom_sites_solution_hydrogens geom
_atom_sites_solution_primary direct
_atom_sites_solution_secondary difmap
_audit_creation_method SHELXL-97
_cell_angle_alpha 90.00
_cell_angle_beta 99.805(1)
_cell_angle_gamma 90.00
_cell_formula_units_Z 4
_cell_length_a 11.8966(6)
_cell_length_b 27.1729(13)
_cell_length_c 16.5478(8)
_cell_measurement_reflns_used 22863
_cell_measurement_temperature 123(2)
_cell_measurement_theta_max 24.05
_cell_measurement_theta_min 2.294
_cell_volume 5271.2(4)
_computing_cell_refinement
;
Bruker (2004). SAINT, version 6.45a, Bruker AXS Inc., Madison, 
Wisconsin, USA.
;
_computing_data_collection
;
Bruker (1999). SMART, version 5.054, Bruker AXS Inc., Madison, 
Wisconsin, USA.
;
_computing_data_reduction
;
Bruker (2004). SAINT, version 6.45a, Bruker AXS Inc., Madison, 
Wisconsin, USA.
;
_computing_molecular_graphics
;
Brandenburg, K. (2007). DIAMOND. Version 3.1. Crystal Impact GbR, Bonn, 
Germany.
;
_computing_publication_material
;
Bruker AXS (2003). SHELXTL. Version 6.14. Bruker AXS Inc., Madison, 
Wisconsin, USA.
;
_computing_structure_refinement
;
Sheldrick, G. M. (2008). Acta Crystallographica, A64, 112-122.
;
_computing_structure_solution
;     
Sheldrick, G. M. (2008). Acta Crystallographica, A64, 112-122.
;
_diffrn_ambient_temperature 123(2)
_diffrn_detector_area_resol_mean '48 \um'
_diffrn_measured_fraction_theta_full 0.995
_diffrn_measured_fraction_theta_max 0.995
_diffrn_measurement_device_type 'Bruker-AXS SMART 2K CCD'
_diffrn_measurement_method 'omega scans'
_diffrn_radiation_monochromator graphite
_diffrn_radiation_source 'normal-focus sealed tube'
_diffrn_radiation_type MoK\a
_diffrn_radiation_wavelength 0.71073
_diffrn_reflns_av_R_equivalents 0.0592
_diffrn_reflns_av_sigmaI/netI 0.0372
_diffrn_reflns_limit_h_max 14
_diffrn_reflns_limit_h_min -14
_diffrn_reflns_limit_k_max 32
_diffrn_reflns_limit_k_min -32
_diffrn_reflns_limit_l_max 19
_diffrn_reflns_limit_l_min -19
_diffrn_reflns_number 61209
_diffrn_reflns_theta_full 25.15
_diffrn_reflns_theta_max 25.15
_diffrn_reflns_theta_min 1.74
_diffrn_standards_decay_% 0
_diffrn_standards_interval_count 1
_diffrn_standards_interval_time '28 h'
_diffrn_standards_number 630
_exptl_absorpt_coefficient_mu 0.237
_exptl_absorpt_correction_T_max 0.95681
_exptl_absorpt_correction_T_min 0.90715
_exptl_absorpt_correction_type numerical
_exptl_absorpt_process_details
;
Bruker AXS (2003). SHELXTL. Version 6.14. 
Bruker AXS Inc., Madison, Wisconsin, USA. 
;
_exptl_crystal_colour colourless
_exptl_crystal_density_diffrn 1.151
_exptl_crystal_density_method 'not measured'
_exptl_crystal_description 'trigonal prism'
_exptl_crystal_F_000 1984
_exptl_crystal_size_max 0.52
_exptl_crystal_size_mid 0.28
_exptl_crystal_size_min 0.20
_refine_diff_density_max 0.678
_refine_diff_density_min -0.508
_refine_diff_density_rms 0.065
_refine_ls_abs_structure_details 'Flack H D (1983), Acta Cryst. A39, 876-881'
_refine_ls_abs_structure_Flack 0.07(5)
_refine_ls_extinction_method none
_refine_ls_goodness_of_fit_ref 1.029
_refine_ls_hydrogen_treatment constr
_refine_ls_matrix_type full
_refine_ls_number_parameters 1117
_refine_ls_number_reflns 9621
_refine_ls_number_restraints 184
_refine_ls_restrained_S_all 1.031
_refine_ls_R_factor_all 0.0916
_refine_ls_R_factor_gt 0.0660
_refine_ls_shift/su_max 0.000
_refine_ls_shift/su_mean 0.000
_refine_ls_structure_factor_coef Fsqd
_refine_ls_weighting_details 'calc w=1/[\s^2^(Fo^2^)+(0.1011P)^2^+7.2347P] where P=(Fo^2^+2Fc^2^)/3'
_refine_ls_weighting_scheme calc
_refine_ls_wR_factor_gt 0.1722
_refine_ls_wR_factor_ref 0.1956
_reflns_number_gt 7483
_reflns_number_total 9621
_reflns_threshold_expression I>2\s(I)
_cod_data_source_file ic802082b_si_001_6.cif
_cod_data_source_block Compound5b
_cod_original_sg_symbol_H-M 'P 21'
_cod_database_code 4301716

loop_
_symmetry_equiv_pos_as_xyz
'x, y, z'
'-x, y+1/2, -z'

loop_
_atom_site_label
_atom_site_type_symbol
_atom_site_fract_x
_atom_site_fract_y
_atom_site_fract_z
_atom_site_U_iso_or_equiv
_atom_site_adp_type
_atom_site_occupancy
_atom_site_symmetry_multiplicity
_atom_site_calc_flag
_atom_site_refinement_flags
_atom_site_disorder_assembly
_atom_site_disorder_group
Sc1 Sc 0.63745(11) 0.01278(13) 0.28362(7) 0.0311(3) Uani 1 1 d . . .
Sc2 Sc 0.87758(11) -0.06175(13) 0.71740(7) 0.0311(3) Uani 1 1 d . . .
Cl1 Cl 0.51296(15) 0.02185(14) 0.38547(10) 0.0421(4) Uani 1 1 d . . .
Cl2 Cl 0.99789(15) -0.07782(14) 0.61475(11) 0.0447(5) Uani 1 1 d . . .
O1 O 0.6324(3) -0.0595(2) 0.2716(3) 0.0328(10) Uani 1 1 d . . .
N1 N 0.7965(5) -0.0034(2) 0.3729(3) 0.0320(12) Uani 1 1 d . . .
O2 O 0.5419(4) 0.0510(2) 0.1957(3) 0.0390(12) Uani 1 1 d . . .
N2 N 0.7117(5) 0.0869(2) 0.3213(4) 0.0352(13) Uani 1 1 d . . .
O3 O 0.7621(4) 0.0111(2) 0.1926(3) 0.0419(11) Uani 1 1 d . . .
N3 N 0.7298(5) -0.0492(2) 0.6165(3) 0.0335(12) Uani 1 1 d . . .
O4 O 0.9753(4) -0.0961(2) 0.8081(3) 0.0394(12) Uani 1 1 d . . .
N4 N 0.7900(5) -0.1340(2) 0.6998(3) 0.0344(13) Uani 1 1 d . . .
C5 C 0.8400(7) 0.0970(3) 0.7198(5) 0.0412(18) Uani 1 1 d . . .
O5 O 0.8802(4) 0.0109(2) 0.7198(3) 0.0344(11) Uani 1 1 d . . .
O6 O 0.7560(4) -0.0538(2) 0.8095(3) 0.0359(10) Uani 1 1 d . . .
C8 C 0.8157(6) 0.0490(3) 0.6895(4) 0.0342(15) Uani 1 1 d . . .
C9 C 0.6870(6) -0.0981(3) 0.3032(4) 0.0314(15) Uani 1 1 d . . .
C10 C 0.5628(7) 0.1854(3) 0.1965(5) 0.0449(18) Uani 1 1 d . . .
H10A H 0.6084 0.2104 0.2258 0.054 Uiso 1 1 calc R . .
C11 C 0.5541(6) -0.1522(3) 0.2019(4) 0.0378(17) Uani 1 1 d D . .
C12 C 1.0926(7) -0.1517(4) 0.8964(6) 0.057(2) Uani 1 1 d . . .
C13 C 0.5202(6) 0.0974(3) 0.1759(4) 0.0373(16) Uani 1 1 d . . .
C14 C 0.6560(6) -0.1459(3) 0.2725(4) 0.0315(15) Uani 1 1 d . . .
C15 C 0.6546(7) 0.0805(4) 0.5937(5) 0.048(2) Uani 1 1 d . . .
H15A H 0.5918 0.0748 0.5511 0.057 Uiso 1 1 calc R . .
C17 C 0.7827(5) -0.0935(3) 0.3671(4) 0.0312(14) Uani 1 1 d . . .
C18 C 1.2274(7) -0.0849(4) 0.8742(5) 0.067(3) Uani 1 1 d D . .
H18A H 1.1725 -0.0790 0.8239 0.101 Uiso 1 1 calc R . .
H18B H 1.2889 -0.1061 0.8619 0.101 Uiso 1 1 calc R . .
H18C H 1.2595 -0.0534 0.8961 0.101 Uiso 1 1 calc R . .
C19 C 0.6889(6) -0.0076(3) 0.5908(4) 0.0344(15) Uani 1 1 d . . .
H19A H 0.6303 -0.0082 0.5440 0.041 Uiso 1 1 calc R . .
C20 C 0.7216(6) 0.0407(3) 0.6246(4) 0.0362(16) Uani 1 1 d . . .
C22 C 0.9415(7) 0.1071(3) 0.7879(5) 0.0439(18) Uani 1 1 d D . .
C23 C 0.9988(7) -0.1417(3) 0.8319(5) 0.0418(18) Uani 1 1 d . . .
C24 C 0.8301(6) -0.0461(3) 0.3981(4) 0.0322(15) Uani 1 1 d . . .
H24A H 0.8930 -0.0474 0.4420 0.039 Uiso 1 1 calc R . .
C25 C 0.8417(6) -0.1355(3) 0.4017(4) 0.0344(15) Uani 1 1 d . . .
H25A H 0.9035 -0.1317 0.4459 0.041 Uiso 1 1 calc R . .
C27 C 0.7182(6) -0.1858(3) 0.3072(4) 0.0386(17) Uani 1 1 d . . .
H27A H 0.6971 -0.2175 0.2856 0.046 Uiso 1 1 calc R . .
C28 C 1.0929(7) -0.0730(4) 0.9753(5) 0.071(3) Uani 1 1 d D . .
H28A H 1.0407 -0.0563 0.9316 0.106 Uiso 1 1 calc R . .
H28B H 1.1418 -0.0485 1.0077 0.106 Uiso 1 1 calc R . .
H28C H 1.0487 -0.0907 1.0109 0.106 Uiso 1 1 calc R . .
C30 C 0.3527(6) 0.0695(3) 0.0664(4) 0.0446(18) Uani 1 1 d D . .
C31 C 0.5761(7) -0.1244(3) 0.1256(4) 0.0426(17) Uani 1 1 d D . .
H31A H 0.6460 -0.1369 0.1090 0.064 Uiso 1 1 calc R . .
H31B H 0.5850 -0.0892 0.1382 0.064 Uiso 1 1 calc R . .
H31C H 0.5116 -0.1292 0.0810 0.064 Uiso 1 1 calc R . .
C32 C 0.9302(7) -0.1806(3) 0.7963(5) 0.0480(19) Uani 1 1 d . . .
C33 C 0.9272(7) 0.0785(3) 0.8659(4) 0.0491(19) Uani 1 1 d D . .
H33A H 0.9341 0.0431 0.8562 0.074 Uiso 1 1 calc R . .
H33B H 0.8519 0.0855 0.8797 0.074 Uiso 1 1 calc R . .
H33C H 0.9865 0.0887 0.9114 0.074 Uiso 1 1 calc R . .
C34 C 0.5861(6) 0.1358(3) 0.2180(5) 0.0388(17) Uani 1 1 d . . .
C35 C 0.7687(7) 0.1348(3) 0.6854(5) 0.0465(19) Uani 1 1 d . . .
H35A H 0.7841 0.1672 0.7059 0.056 Uiso 1 1 calc R . .
C36 C 0.5808(6) -0.0922(4) 0.5103(5) 0.051(2) Uani 1 1 d . . .
H36A H 0.5184 -0.0787 0.5363 0.061 Uiso 1 1 calc R . .
H36B H 0.5933 -0.0696 0.4658 0.061 Uiso 1 1 calc R . .
C37 C 1.0740(8) -0.2945(4) 0.9085(8) 0.108(5) Uani 1 1 d D . .
C38 C 0.9464(6) 0.0345(3) 0.4850(4) 0.0381(16) Uani 1 1 d . . .
H38A H 0.8984 0.0281 0.5272 0.046 Uiso 1 1 calc R . .
H38B H 0.9977 0.0059 0.4838 0.046 Uiso 1 1 calc R . .
C39 C 0.8113(6) -0.1825(3) 0.3727(5) 0.0390(17) Uani 1 1 d . . .
C40 C 0.6758(7) 0.1284(3) 0.2881(5) 0.0400(17) Uani 1 1 d . . .
H40A H 0.7122 0.1572 0.3124 0.048 Uiso 1 1 calc R . .
C41 C 0.8756(10) 0.0374(4) 0.1004(7) 0.078(3) Uani 1 1 d . . .
H41A H 0.8690 0.0443 0.0410 0.093 Uiso 1 1 calc R . .
H41B H 0.9361 0.0586 0.1307 0.093 Uiso 1 1 calc R . .
C42 C 1.1128(8) -0.2013(4) 0.9173(7) 0.069(3) Uani 1 1 d . . .
H42A H 1.1772 -0.2087 0.9578 0.082 Uiso 1 1 calc R . .
C43 C 0.8304(7) -0.1749(3) 0.7326(5) 0.0433(19) Uani 1 1 d . . .
H43A H 0.7910 -0.2041 0.7132 0.052 Uiso 1 1 calc R . .
C44 C 0.6748(7) 0.1277(3) 0.6217(5) 0.048(2) Uani 1 1 d . . .
C45 C 0.4761(7) 0.1987(3) 0.1345(5) 0.0481(19) Uani 1 1 d . . .
C46 C 0.6400(8) -0.1831(3) 0.6032(5) 0.058(2) Uani 1 1 d . . .
H46A H 0.7011 -0.1971 0.5763 0.070 Uiso 1 1 calc R . .
H46B H 0.6269 -0.2061 0.6471 0.070 Uiso 1 1 calc R . .
C47 C 0.5334(8) -0.2067(3) 0.1773(5) 0.053(2) Uani 1 1 d D . .
H47A H 0.5994 -0.2194 0.1557 0.079 Uiso 1 1 calc R . .
H47B H 0.4651 -0.2093 0.1350 0.079 Uiso 1 1 calc R . .
H47C H 0.5223 -0.2259 0.2254 0.079 Uiso 1 1 calc R . .
C48 C 1.0530(6) 0.0918(3) 0.7599(5) 0.053(2) Uani 1 1 d D . .
H48A H 1.0491 0.0569 0.7448 0.080 Uiso 1 1 calc R . .
H48B H 1.1171 0.0971 0.8048 0.080 Uiso 1 1 calc R . .
H48C H 1.0640 0.1116 0.7124 0.080 Uiso 1 1 calc R . .
C49 C 0.7957(6) 0.0861(3) 0.3997(4) 0.0407(16) Uani 1 1 d . . .
H49A H 0.7509 0.0824 0.4453 0.049 Uiso 1 1 calc R . .
C50 C 0.7630(8) 0.0463(3) 0.1289(5) 0.055(2) Uani 1 1 d . . .
H50A H 0.7589 0.0802 0.1499 0.066 Uiso 1 1 calc R . .
H50B H 0.6981 0.0409 0.0836 0.066 Uiso 1 1 calc R . .
C51 C 0.4447(6) -0.1335(3) 0.2283(5) 0.0463(18) Uani 1 1 d D . .
H51A H 0.4324 -0.1509 0.2779 0.069 Uiso 1 1 calc R . .
H51B H 0.3799 -0.1394 0.1842 0.069 Uiso 1 1 calc R . .
H51C H 0.4517 -0.0981 0.2397 0.069 Uiso 1 1 calc R . .
C52 C 1.2612(8) -0.1297(5) 1.0082(6) 0.098(4) Uani 1 1 d D . .
H52A H 1.3120 -0.1523 0.9855 0.148 Uiso 1 1 calc R . .
H52B H 1.2243 -0.1471 1.0484 0.148 Uiso 1 1 calc R . .
H52C H 1.3056 -0.1020 1.0350 0.148 Uiso 1 1 calc R . .
C53 C 0.9521(9) 0.1622(3) 0.8113(6) 0.069(3) Uani 1 1 d D . .
H53A H 0.9799 0.1806 0.7677 0.104 Uiso 1 1 calc R . .
H53B H 1.0059 0.1660 0.8628 0.104 Uiso 1 1 calc R . .
H53C H 0.8772 0.1749 0.8182 0.104 Uiso 1 1 calc R . .
C54 C 0.5980(9) 0.1699(4) 0.5841(5) 0.071(3) Uani 1 1 d D . .
C55 C 0.9710(8) -0.3200(4) 0.9295(7) 0.080(3) Uani 1 1 d D . .
H55A H 0.9884 -0.3548 0.9405 0.120 Uiso 1 1 calc R . .
H55B H 0.9076 -0.3170 0.8834 0.120 Uiso 1 1 calc R . .
H55C H 0.9495 -0.3047 0.9783 0.120 Uiso 1 1 calc R . .
C56 C 0.6642(7) -0.0182(3) 0.8062(5) 0.050(2) Uani 1 1 d . . .
H56A H 0.6061 -0.0233 0.7565 0.060 Uiso 1 1 calc R . .
H56B H 0.6941 0.0158 0.8056 0.060 Uiso 1 1 calc R . .
C57 C 0.8695(6) 0.0400(3) 0.4006(4) 0.0379(15) Uani 1 1 d . . .
H57A H 0.9209 0.0453 0.3594 0.045 Uiso 1 1 calc R . .
C58 C 0.8463(7) -0.0269(4) 0.1881(5) 0.052(2) Uani 1 1 d . . .
H58A H 0.8090 -0.0595 0.1807 0.062 Uiso 1 1 calc R . .
H58B H 0.9032 -0.0275 0.2392 0.062 Uiso 1 1 calc R . .
C59 C 0.9543(8) -0.2295(3) 0.8222(7) 0.061(3) Uani 1 1 d . . .
H59A H 0.9069 -0.2554 0.7974 0.074 Uiso 1 1 calc R . .
C60 C 1.1721(10) -0.2980(6) 0.9840(11) 0.199(12) Uani 1 1 d D . .
H60A H 1.1699 -0.3303 1.0099 0.298 Uiso 1 1 calc R . .
H60B H 1.1623 -0.2722 1.0236 0.298 Uiso 1 1 calc R . .
H60C H 1.2457 -0.2937 0.9658 0.298 Uiso 1 1 calc R . .
C61 C 0.4288(7) 0.1099(3) 0.1114(5) 0.0413(17) Uani 1 1 d . . .
C62 C 0.6086(10) 0.1766(5) 0.4961(6) 0.093(4) Uani 1 1 d D . .
H62A H 0.5775 0.1477 0.4646 0.139 Uiso 1 1 calc R . .
H62B H 0.6892 0.1806 0.4917 0.139 Uiso 1 1 calc R . .
H62C H 0.5661 0.2060 0.4744 0.139 Uiso 1 1 calc R . .
C64 C 0.8699(7) 0.1322(3) 0.4182(5) 0.0492(19) Uani 1 1 d . . .
H64A H 0.9188 0.1365 0.3759 0.059 Uiso 1 1 calc R . .
H64B H 0.8208 0.1617 0.4175 0.059 Uiso 1 1 calc R . .
C65 C 0.4114(7) 0.1599(3) 0.0936(5) 0.0481(19) Uani 1 1 d . . .
H65A H 0.3510 0.1683 0.0505 0.058 Uiso 1 1 calc R . .
C66 C 1.0171(7) 0.0804(3) 0.5077(5) 0.055(2) Uani 1 1 d . . .
H66A H 1.0734 0.0838 0.4704 0.066 Uiso 1 1 calc R . .
H66B H 1.0597 0.0768 0.5643 0.066 Uiso 1 1 calc R . .
C67 C 0.8757(6) -0.2292(3) 0.4082(5) 0.0470(18) Uani 1 1 d D . .
C70 C 0.7547(7) -0.0858(3) 0.8793(5) 0.0504(19) Uani 1 1 d . . .
H70A H 0.8229 -0.0798 0.9216 0.061 Uiso 1 1 calc R . .
H70B H 0.7546 -0.1207 0.8623 0.061 Uiso 1 1 calc R . .
C71 C 0.4713(10) 0.1567(5) 0.5840(9) 0.133(6) Uani 1 1 d D . .
H71A H 0.4521 0.1264 0.5526 0.200 Uiso 1 1 calc R . .
H71B H 0.4225 0.1836 0.5589 0.200 Uiso 1 1 calc R . .
H71C H 0.4590 0.1518 0.6406 0.200 Uiso 1 1 calc R . .
C73 C 1.0462(8) -0.2404(4) 0.8833(7) 0.071(3) Uani 1 1 d . . .
C75 C 0.6897(6) -0.0957(3) 0.5740(4) 0.0367(15) Uani 1 1 d . . .
H75A H 0.7517 -0.1074 0.5448 0.044 Uiso 1 1 calc R . .
C77 C 1.1173(14) -0.3188(4) 0.8384(10) 0.200(12) Uani 1 1 d D . .
H77A H 1.1776 -0.3423 0.8598 0.300 Uiso 1 1 calc R . .
H77B H 1.1481 -0.2938 0.8055 0.300 Uiso 1 1 calc R . .
H77C H 1.0546 -0.3363 0.8040 0.300 Uiso 1 1 calc R . .
C78 C 0.4228(8) 0.0331(4) 0.0257(5) 0.058(2) Uani 1 1 d D . .
H78A H 0.4617 0.0507 -0.0134 0.088 Uiso 1 1 calc R . .
H78B H 0.3723 0.0080 -0.0034 0.088 Uiso 1 1 calc R . .
H78C H 0.4796 0.0174 0.0676 0.088 Uiso 1 1 calc R . .
C79 C 1.1677(7) -0.1098(4) 0.9371(5) 0.064(3) Uani 1 1 d D . .
C81 C 0.6486(10) -0.0742(4) 0.9125(8) 0.084(4) Uani 1 1 d . . .
H81A H 0.5884 -0.0988 0.8941 0.101 Uiso 1 1 calc R . .
H81B H 0.6639 -0.0734 0.9732 0.101 Uiso 1 1 calc R . .
C82 C 0.2925(7) 0.0415(4) 0.1279(5) 0.059(2) Uani 1 1 d D . .
H82A H 0.3498 0.0273 0.1712 0.088 Uiso 1 1 calc R . .
H82B H 0.2455 0.0152 0.0993 0.088 Uiso 1 1 calc R . .
H82C H 0.2440 0.0644 0.1523 0.088 Uiso 1 1 calc R . .
C84 C 0.9019(11) -0.0153(5) 0.1177(7) 0.095(4) Uani 1 1 d . . .
H84A H 0.8709 -0.0360 0.0698 0.114 Uiso 1 1 calc R . .
H84B H 0.9853 -0.0206 0.1314 0.114 Uiso 1 1 calc R . .
C86 C 0.6200(15) 0.2170(4) 0.6323(7) 0.163(9) Uani 1 1 d D . .
H86A H 0.7024 0.2226 0.6462 0.245 Uiso 1 1 calc R . .
H86B H 0.5876 0.2145 0.6828 0.245 Uiso 1 1 calc R . .
H86C H 0.5844 0.2446 0.5992 0.245 Uiso 1 1 calc R . .
C87 C 0.4491(7) 0.2524(3) 0.1133(5) 0.054(2) Uani 1 1 d D . .
C88 C 0.9441(8) 0.1265(3) 0.5026(5) 0.059(2) Uani 1 1 d . . .
H88A H 0.9941 0.1556 0.5142 0.071 Uiso 1 1 calc R . .
H88B H 0.8945 0.1249 0.5449 0.071 Uiso 1 1 calc R . .
C89 C 0.3356(11) 0.2577(6) 0.0697(18) 0.42(3) Uani 1 1 d D . .
H89A H 0.2863 0.2702 0.1069 0.632 Uiso 1 1 calc R . .
H89B H 0.3072 0.2257 0.0480 0.632 Uiso 1 1 calc R . .
H89C H 0.3352 0.2809 0.0243 0.632 Uiso 1 1 calc R . .
C94 C 0.464(2) 0.2831(5) 0.1829(8) 0.32(2) Uani 1 1 d D . .
H94A H 0.4158 0.3125 0.1711 0.477 Uiso 1 1 calc R . .
H94B H 0.5437 0.2929 0.1970 0.477 Uiso 1 1 calc R . .
H94C H 0.4410 0.2653 0.2291 0.477 Uiso 1 1 calc R . .
C98 C 0.9309(15) -0.2217(5) 0.4948(7) 0.166(9) Uani 1 1 d D . .
H98A H 0.9595 -0.1879 0.5020 0.249 Uiso 1 1 calc R . .
H98B H 0.9946 -0.2448 0.5085 0.249 Uiso 1 1 calc R . .
H98C H 0.8751 -0.2275 0.5310 0.249 Uiso 1 1 calc R . .
C101 C 0.6155(12) -0.0267(6) 0.8800(8) 0.111(5) Uani 1 1 d . . .
H10B H 0.6425 -0.0011 0.9213 0.134 Uiso 1 1 calc R . .
H10C H 0.5313 -0.0247 0.8667 0.134 Uiso 1 1 calc R . .
C102 C 0.7968(12) -0.2710(4) 0.4081(12) 0.242(16) Uani 1 1 d D . .
H10D H 0.7199 -0.2610 0.3823 0.363 Uiso 1 1 calc R . .
H10E H 0.7958 -0.2814 0.4647 0.363 Uiso 1 1 calc R . .
H10F H 0.8223 -0.2984 0.3773 0.363 Uiso 1 1 calc R . .
C104 C 0.6788(6) -0.1338(3) 0.6411(4) 0.0428(17) Uani 1 1 d . . .
H10G H 0.6185 -0.1218 0.6717 0.051 Uiso 1 1 calc R . .
C105 C 0.2617(7) 0.0903(4) -0.0002(5) 0.066(3) Uani 1 1 d D . .
H10H H 0.2980 0.1091 -0.0392 0.099 Uiso 1 1 calc R . .
H10I H 0.2111 0.1120 0.0245 0.099 Uiso 1 1 calc R . .
H10J H 0.2171 0.0633 -0.0290 0.099 Uiso 1 1 calc R . .
C110 C 0.5207(17) 0.2701(5) 0.0580(10) 0.232(14) Uani 1 1 d D . .
H11A H 0.4817 0.2967 0.0244 0.349 Uiso 1 1 calc R . .
H11B H 0.5369 0.2432 0.0223 0.349 Uiso 1 1 calc R . .
H11C H 0.5925 0.2824 0.0894 0.349 Uiso 1 1 calc R . .
C150 C 0.5469(7) -0.1426(4) 0.4747(5) 0.059(2) Uani 1 1 d . . .
H15B H 0.4746 -0.1399 0.4352 0.071 Uiso 1 1 calc R . .
H15C H 0.6065 -0.1548 0.4446 0.071 Uiso 1 1 calc R . .
C154 C 0.5319(8) -0.1788(4) 0.5409(6) 0.071(3) Uani 1 1 d . . .
H15D H 0.5116 -0.2114 0.5161 0.085 Uiso 1 1 calc R . .
H15E H 0.4688 -0.1678 0.5686 0.085 Uiso 1 1 calc R . .
C164 C 0.9625(15) -0.2402(6) 0.3590(9) 0.229(14) Uani 1 1 d D . .
H16A H 0.9320 -0.2341 0.3011 0.344 Uiso 1 1 calc R . .
H16B H 0.9851 -0.2748 0.3664 0.344 Uiso 1 1 calc R . .
H16C H 1.0292 -0.2192 0.3764 0.344 Uiso 1 1 calc R . .
O1S1 O 0.7739(9) 0.2500(3) 0.3522(7) 0.134(4) Uani 1 1 d DU . .
C1S1 C 0.7302(17) 0.2801(4) 0.4076(12) 0.191(11) Uani 1 1 d DU . .
H1SA H 0.7656 0.2718 0.4645 0.229 Uiso 1 1 calc R . .
H1SB H 0.6466 0.2755 0.4020 0.229 Uiso 1 1 calc R . .
C2S1 C 0.7563(16) 0.3302(4) 0.3889(13) 0.192(11) Uani 1 1 d DU . .
H2SA H 0.8186 0.3434 0.4306 0.230 Uiso 1 1 calc R . .
H2SB H 0.6883 0.3515 0.3866 0.230 Uiso 1 1 calc R . .
C3S1 C 0.7917(12) 0.3274(5) 0.3085(10) 0.141(6) Uani 1 1 d DU . .
H3SA H 0.7255 0.3301 0.2635 0.169 Uiso 1 1 calc R . .
H3SB H 0.8478 0.3534 0.3020 0.169 Uiso 1 1 calc R . .
C4S1 C 0.8425(12) 0.2790(4) 0.3112(10) 0.124(5) Uani 1 1 d DU . .
H4SA H 0.8427 0.2663 0.2551 0.149 Uiso 1 1 calc R . .
H4SB H 0.9219 0.2797 0.3413 0.149 Uiso 1 1 calc R . .
O1S2 O 0.5917(10) 0.4639(5) 0.3603(8) 0.176(6) Uani 1 1 d DU . .
C1S2 C 0.6732(13) 0.4582(6) 0.3097(10) 0.138(6) Uani 1 1 d DU . .
H1SC H 0.6365 0.4496 0.2532 0.166 Uiso 1 1 calc R . .
H1SD H 0.7279 0.4318 0.3308 0.166 Uiso 1 1 calc R . .
C2S2 C 0.7305(16) 0.5051(6) 0.3111(13) 0.172(9) Uani 1 1 d DU . .
H2SC H 0.7038 0.5229 0.2593 0.207 Uiso 1 1 calc R . .
H2SD H 0.8138 0.4999 0.3162 0.207 Uiso 1 1 calc R . .
C3S2 C 0.7064(18) 0.5343(8) 0.3805(16) 0.276(19) Uani 1 1 d DU . .
H3SC H 0.7763 0.5399 0.4213 0.332 Uiso 1 1 calc R . .
H3SD H 0.6716 0.5663 0.3622 0.332 Uiso 1 1 calc R . .
C4S2 C 0.627(2) 0.5029(8) 0.4130(14) 0.273(19) Uani 1 1 d DU . .
H4SC H 0.6631 0.4899 0.4670 0.328 Uiso 1 1 calc R . .
H4SD H 0.5593 0.5225 0.4212 0.328 Uiso 1 1 calc R . .
O1S3 O 0.9131(7) 0.4659(4) 0.6446(6) 0.119(3) Uani 1 1 d DU . .
C1S3 C 0.8772(8) 0.4212(4) 0.6077(9) 0.110(4) Uani 1 1 d DU . .
H1SE H 0.9274 0.3940 0.6317 0.132 Uiso 1 1 calc R . .
H1SF H 0.8772 0.4224 0.5479 0.132 Uiso 1 1 calc R . .
C2S3 C 0.7629(11) 0.4148(7) 0.6245(13) 0.164(8) Uani 1 1 d DU . .
H2SE H 0.7500 0.3801 0.6385 0.197 Uiso 1 1 calc R . .
H2SF H 0.7061 0.4240 0.5759 0.197 Uiso 1 1 calc R . .
C3S3 C 0.7525(12) 0.4470(5) 0.6938(12) 0.148(7) Uani 1 1 d DU . .
H3SE H 0.6727 0.4575 0.6931 0.178 Uiso 1 1 calc R . .
H3SF H 0.7825 0.4312 0.7470 0.178 Uiso 1 1 calc R . .
C4S3 C 0.8237(11) 0.4874(4) 0.6763(11) 0.123(5) Uani 1 1 d DU . .
H4SE H 0.7802 0.5101 0.6359 0.148 Uiso 1 1 calc R . .
H4SF H 0.8530 0.5060 0.7270 0.148 Uiso 1 1 calc R . .
O1S4 O 0.0968(11) 0.3698(3) 0.8995(7) 0.145(4) Uani 1 1 d DU . .
C1S4 C 0.1221(14) 0.3249(4) 0.9391(11) 0.187(7) Uani 1 1 d DU . .
H1SG H 0.1103 0.3268 0.9968 0.224 Uiso 1 1 calc R . .
H1SH H 0.2023 0.3154 0.9383 0.224 Uiso 1 1 calc R . .
C2S4 C 0.045(2) 0.2899(6) 0.8937(13) 0.38(2) Uani 1 1 d DU . .
H2SG H 0.0054 0.2715 0.9325 0.457 Uiso 1 1 calc R . .
H2SH H 0.0891 0.2659 0.8670 0.457 Uiso 1 1 calc R . .
C3S4 C -0.0413(18) 0.3126(7) 0.8310(13) 0.287(15) Uani 1 1 d DU . .
H3SG H -0.0562 0.2936 0.7792 0.345 Uiso 1 1 calc R . .
H3SH H -0.1136 0.3200 0.8505 0.345 Uiso 1 1 calc R . .
C4S4 C 0.0289(16) 0.3556(7) 0.8264(8) 0.170(7) Uani 1 1 d DU . .
H4SG H 0.0791 0.3491 0.7855 0.204 Uiso 1 1 calc R . .
H4SH H -0.0214 0.3834 0.8057 0.204 Uiso 1 1 calc R . .
O1S5 O 0.4293(8) 0.1661(4) 0.8826(7) 0.133(3) Uani 1 1 d DU . .
C1S5 C 0.5479(9) 0.1636(5) 0.9024(12) 0.132(6) Uani 1 1 d DU . .
H1SI H 0.5712 0.1636 0.9627 0.159 Uiso 1 1 calc R . .
H1SJ H 0.5819 0.1929 0.8803 0.159 Uiso 1 1 calc R . .
C2S5 C 0.5894(11) 0.1196(6) 0.8686(11) 0.154(7) Uani 1 1 d DU . .
H2SI H 0.6145 0.0951 0.9122 0.185 Uiso 1 1 calc R . .
H2SJ H 0.6542 0.1272 0.8402 0.185 Uiso 1 1 calc R . .
C3S5 C 0.4920(13) 0.1011(5) 0.8105(10) 0.138(6) Uani 1 1 d DU . .
H3SI H 0.5123 0.0958 0.7556 0.165 Uiso 1 1 calc R . .
H3SJ H 0.4630 0.0698 0.8299 0.165 Uiso 1 1 calc R . .
C4S5 C 0.4093(14) 0.1402(7) 0.8091(8) 0.167(8) Uani 1 1 d DU . .
H4SI H 0.4148 0.1628 0.7630 0.200 Uiso 1 1 calc R . .
H4SJ H 0.3314 0.1262 0.8005 0.200 Uiso 1 1 calc R . .
O1S6 O 0.2364(9) 0.2010(3) 0.3216(9) 0.158(5) Uani 1 1 d DU . .
C1S6 C 0.3305(11) 0.1730(5) 0.3100(12) 0.139(6) Uani 1 1 d DU . .
H1SK H 0.3999 0.1846 0.3468 0.166 Uiso 1 1 calc R . .
H1SL H 0.3432 0.1759 0.2526 0.166 Uiso 1 1 calc R . .
C2S6 C 0.3065(17) 0.1225(5) 0.3284(14) 0.192(9) Uani 1 1 d DU . .
H2SK H 0.3477 0.1128 0.3831 0.230 Uiso 1 1 calc R . .
H2SL H 0.3273 0.0998 0.2866 0.230 Uiso 1 1 calc R . .
C3S6 C 0.1831(19) 0.1233(5) 0.3264(17) 0.276(18) Uani 1 1 d DU . .
H3SK H 0.1403 0.1220 0.2696 0.331 Uiso 1 1 calc R . .
H3SL H 0.1579 0.0962 0.3589 0.331 Uiso 1 1 calc R . .
C4S6 C 0.172(2) 0.1707(5) 0.3640(15) 0.243(15) Uani 1 1 d DU . .
H4SK H 0.0917 0.1815 0.3564 0.292 Uiso 1 1 calc R . .
H4SL H 0.2040 0.1700 0.4233 0.292 Uiso 1 1 calc R . .

loop_
_atom_site_aniso_label
_atom_site_aniso_U_11
_atom_site_aniso_U_22
_atom_site_aniso_U_33
_atom_site_aniso_U_23
_atom_site_aniso_U_13
_atom_site_aniso_U_12
Sc1 0.0408(7) 0.0233(6) 0.0287(6) -0.0002(5) 0.0046(5) -0.0013(5)
Sc2 0.0401(7) 0.0230(6) 0.0291(7) 0.0002(5) 0.0029(5) 0.0006(5)
Cl1 0.0415(9) 0.0499(11) 0.0354(9) 0.0020(8) 0.0081(7) 0.0014(8)
Cl2 0.0436(9) 0.0500(11) 0.0421(10) -0.0001(8) 0.0115(8) 0.0032(8)
O1 0.038(2) 0.025(2) 0.032(2) 0.001(2) -0.0026(18) 0.001(2)
N1 0.040(3) 0.026(3) 0.030(3) -0.006(2) 0.006(2) -0.006(2)
O2 0.057(3) 0.024(2) 0.036(3) 0.004(2) 0.009(2) 0.007(2)
N2 0.046(3) 0.026(3) 0.036(3) -0.004(2) 0.011(2) -0.004(2)
O3 0.052(3) 0.039(3) 0.038(3) 0.001(2) 0.016(2) -0.001(2)
N3 0.038(3) 0.032(3) 0.030(3) -0.004(2) 0.006(2) -0.004(2)
O4 0.046(3) 0.032(3) 0.038(3) 0.003(2) 0.002(2) 0.003(2)
N4 0.046(3) 0.028(3) 0.030(3) -0.003(2) 0.011(2) -0.006(2)
C5 0.054(4) 0.032(4) 0.040(4) 0.003(3) 0.014(3) 0.002(3)
O5 0.044(3) 0.021(2) 0.036(2) 0.000(2) -0.002(2) 0.003(2)
O6 0.047(2) 0.031(3) 0.033(2) 0.004(2) 0.0138(19) 0.004(2)
C8 0.047(4) 0.030(4) 0.025(3) 0.002(3) 0.004(3) 0.002(3)
C9 0.037(3) 0.022(3) 0.034(4) 0.002(3) 0.005(3) -0.001(3)
C10 0.053(4) 0.028(4) 0.059(5) 0.004(3) 0.025(4) 0.001(3)
C11 0.045(4) 0.030(4) 0.035(4) -0.003(3) -0.003(3) -0.004(3)
C12 0.054(5) 0.056(5) 0.064(5) 0.028(4) 0.017(4) 0.021(4)
C13 0.044(4) 0.033(4) 0.038(4) 0.006(3) 0.017(3) 0.008(3)
C14 0.039(4) 0.027(4) 0.029(3) -0.007(3) 0.006(3) -0.004(3)
C15 0.049(4) 0.060(5) 0.033(4) 0.007(4) 0.004(3) 0.014(4)
C17 0.033(3) 0.031(4) 0.030(3) 0.001(3) 0.007(3) -0.004(3)
C18 0.055(5) 0.077(7) 0.068(6) 0.014(5) 0.005(4) 0.003(5)
C19 0.035(3) 0.045(4) 0.022(3) 0.003(3) 0.001(3) -0.001(3)
C20 0.042(4) 0.036(4) 0.030(4) 0.001(3) 0.004(3) 0.003(3)
C22 0.063(5) 0.028(4) 0.039(4) -0.005(3) 0.005(3) -0.006(3)
C23 0.056(4) 0.029(4) 0.044(4) 0.007(3) 0.018(4) 0.010(3)
C24 0.032(3) 0.034(4) 0.030(3) 0.000(3) 0.005(3) -0.004(3)
C25 0.035(4) 0.031(4) 0.036(4) 0.002(3) 0.001(3) 0.003(3)
C27 0.049(4) 0.027(4) 0.039(4) -0.004(3) 0.007(3) 0.000(3)
C28 0.066(5) 0.081(7) 0.054(5) -0.007(5) -0.020(4) 0.015(5)
C30 0.054(4) 0.040(4) 0.040(4) 0.005(3) 0.008(3) 0.012(3)
C31 0.060(5) 0.035(4) 0.031(4) -0.002(3) 0.001(3) -0.003(3)
C32 0.056(5) 0.036(4) 0.058(5) 0.007(4) 0.026(4) 0.009(4)
C33 0.053(5) 0.052(5) 0.040(4) -0.004(4) -0.001(3) 0.001(4)
C34 0.050(4) 0.025(3) 0.047(4) 0.000(3) 0.024(3) 0.003(3)
C35 0.075(5) 0.028(4) 0.039(4) 0.004(3) 0.013(4) 0.009(4)
C36 0.038(4) 0.059(5) 0.055(5) -0.016(4) 0.006(3) -0.004(4)
C37 0.072(7) 0.067(7) 0.196(15) 0.078(9) 0.055(8) 0.032(6)
C38 0.043(4) 0.039(4) 0.032(3) -0.007(3) 0.004(3) -0.010(3)
C39 0.047(4) 0.028(4) 0.042(4) 0.001(3) 0.009(3) 0.000(3)
C40 0.049(4) 0.033(4) 0.041(4) -0.005(3) 0.016(3) -0.005(3)
C41 0.109(8) 0.058(6) 0.083(7) 0.022(5) 0.064(6) 0.013(5)
C42 0.059(5) 0.059(6) 0.093(7) 0.048(5) 0.028(5) 0.034(5)
C43 0.062(5) 0.021(3) 0.055(5) -0.008(3) 0.034(4) -0.008(3)
C44 0.065(5) 0.046(5) 0.034(4) 0.008(3) 0.009(4) 0.024(4)
C45 0.047(4) 0.033(4) 0.070(5) 0.007(4) 0.030(4) 0.006(3)
C46 0.090(6) 0.045(5) 0.043(4) -0.013(4) 0.017(4) -0.034(4)
C47 0.067(5) 0.040(5) 0.048(5) -0.002(4) 0.000(4) -0.006(4)
C48 0.048(4) 0.047(5) 0.062(5) -0.009(4) -0.001(4) -0.013(4)
C49 0.056(4) 0.028(3) 0.038(4) -0.006(3) 0.009(3) -0.006(3)
C50 0.080(6) 0.039(4) 0.055(5) 0.012(4) 0.037(4) 0.008(4)
C51 0.046(4) 0.050(5) 0.043(4) -0.005(3) 0.008(3) -0.005(3)
C52 0.067(7) 0.111(10) 0.104(9) 0.056(8) -0.023(6) 0.015(6)
C53 0.096(7) 0.033(5) 0.070(6) -0.016(4) -0.012(5) -0.007(4)
C54 0.107(8) 0.056(6) 0.051(5) 0.022(4) 0.020(5) 0.043(5)
C55 0.095(7) 0.041(5) 0.115(8) 0.033(5) 0.052(6) 0.019(5)
C56 0.055(5) 0.047(5) 0.052(5) 0.005(4) 0.022(4) 0.014(4)
C57 0.043(4) 0.032(3) 0.038(4) -0.002(3) 0.005(3) -0.008(3)
C58 0.064(5) 0.047(5) 0.049(5) 0.004(4) 0.025(4) 0.015(4)
C59 0.065(5) 0.030(4) 0.101(7) 0.016(4) 0.048(5) 0.011(4)
C60 0.089(9) 0.131(13) 0.35(3) 0.181(17) -0.053(13) -0.008(9)
C61 0.049(4) 0.034(4) 0.043(4) 0.004(3) 0.015(3) 0.003(3)
C62 0.121(9) 0.098(9) 0.064(6) 0.050(6) 0.028(6) 0.056(7)
C64 0.057(5) 0.038(4) 0.050(5) -0.007(3) 0.004(4) -0.014(4)
C65 0.052(4) 0.048(5) 0.048(4) 0.010(4) 0.019(4) 0.013(4)
C66 0.059(5) 0.050(5) 0.052(4) -0.010(4) 0.001(4) -0.016(4)
C67 0.051(4) 0.034(4) 0.052(5) 0.003(3) -0.002(3) 0.010(3)
C70 0.069(5) 0.044(4) 0.042(4) 0.007(3) 0.019(4) 0.006(4)
C71 0.118(11) 0.155(14) 0.139(12) 0.071(11) 0.056(9) 0.090(10)
C73 0.061(6) 0.043(5) 0.118(8) 0.047(6) 0.042(6) 0.023(4)
C75 0.040(4) 0.039(4) 0.032(3) -0.008(3) 0.009(3) -0.009(3)
C77 0.31(2) 0.067(8) 0.30(2) 0.094(11) 0.27(2) 0.114(12)
C78 0.077(6) 0.057(5) 0.039(4) -0.007(4) 0.001(4) 0.019(4)
C79 0.055(5) 0.066(6) 0.063(6) 0.023(5) -0.011(4) 0.010(4)
C81 0.094(8) 0.077(8) 0.095(8) 0.021(6) 0.059(7) 0.019(6)
C82 0.059(5) 0.049(5) 0.066(6) 0.002(4) 0.005(4) -0.008(4)
C84 0.102(8) 0.109(10) 0.093(8) 0.054(7) 0.071(7) 0.047(7)
C86 0.30(2) 0.073(9) 0.087(9) -0.019(7) -0.041(12) 0.113(12)
C87 0.064(5) 0.028(4) 0.072(5) 0.012(4) 0.017(4) 0.013(4)
C88 0.077(6) 0.051(5) 0.045(4) -0.008(4) 0.001(4) -0.025(4)
C89 0.062(9) 0.051(9) 1.09(10) 0.12(2) -0.07(2) 0.015(7)
C94 0.81(7) 0.052(8) 0.084(10) 0.009(7) 0.05(2) 0.15(2)
C98 0.35(3) 0.067(8) 0.060(7) 0.007(6) -0.019(11) 0.097(12)
C101 0.120(10) 0.120(11) 0.112(10) 0.031(9) 0.070(9) 0.064(9)
C102 0.150(14) 0.036(6) 0.46(4) 0.072(12) -0.19(2) -0.026(7)
C104 0.051(4) 0.041(4) 0.038(4) -0.011(3) 0.013(3) -0.020(3)
C105 0.071(6) 0.061(6) 0.061(6) 0.005(4) -0.004(5) 0.020(5)
C110 0.44(3) 0.086(10) 0.26(2) 0.127(13) 0.29(2) 0.150(15)
C150 0.049(5) 0.066(6) 0.058(5) -0.019(4) -0.005(4) -0.010(4)
C154 0.074(6) 0.076(6) 0.065(6) -0.032(5) 0.022(5) -0.042(5)
C164 0.31(2) 0.24(2) 0.187(16) 0.173(17) 0.184(18) 0.25(2)
O1S1 0.159(9) 0.061(5) 0.208(11) 0.007(6) 0.105(8) 0.011(5)
C1S1 0.223(19) 0.070(7) 0.34(3) 0.003(11) 0.23(2) 0.003(10)
C2S1 0.193(17) 0.068(7) 0.37(3) -0.023(12) 0.21(2) -0.020(10)
C3S1 0.121(12) 0.096(8) 0.199(15) 0.044(11) 0.010(10) -0.048(8)
C4S1 0.135(12) 0.116(10) 0.140(13) -0.035(9) 0.075(10) -0.033(9)
O1S2 0.175(10) 0.189(12) 0.202(12) -0.078(9) 0.141(10) -0.087(9)
C1S2 0.130(12) 0.169(15) 0.135(13) -0.023(11) 0.076(10) -0.010(11)
C2S2 0.166(16) 0.145(15) 0.24(2) 0.064(14) 0.128(17) 0.016(12)
C3S2 0.19(2) 0.26(3) 0.42(4) -0.17(3) 0.16(3) -0.14(2)
C4S2 0.30(3) 0.28(3) 0.31(3) -0.19(3) 0.24(3) -0.15(2)
O1S3 0.082(5) 0.152(9) 0.132(7) -0.026(6) 0.042(5) -0.039(5)
C1S3 0.075(7) 0.095(8) 0.167(13) 0.007(7) 0.037(7) 0.006(6)
C2S3 0.086(9) 0.152(15) 0.26(2) -0.026(14) 0.050(12) -0.039(10)
C3S3 0.117(11) 0.105(10) 0.25(2) 0.046(11) 0.109(13) 0.037(8)
C4S3 0.101(9) 0.102(9) 0.178(15) 0.014(9) 0.055(9) 0.008(7)
O1S4 0.232(13) 0.067(5) 0.153(9) -0.014(5) 0.083(8) -0.022(6)
C1S4 0.26(2) 0.060(8) 0.282(18) 0.025(10) 0.166(14) 0.034(10)
C2S4 0.95(7) 0.089(10) 0.132(16) -0.075(9) 0.16(3) -0.17(2)
C3S4 0.43(3) 0.30(3) 0.187(19) -0.153(18) 0.220(17) -0.24(3)
C4S4 0.27(2) 0.138(13) 0.136(10) -0.054(9) 0.121(10) -0.088(13)
O1S5 0.110(6) 0.111(7) 0.177(9) -0.014(7) 0.020(7) 0.006(6)
C1S5 0.104(8) 0.077(9) 0.208(16) -0.023(9) 0.007(9) 0.006(7)
C2S5 0.098(9) 0.201(18) 0.172(16) -0.068(14) 0.048(8) 0.021(10)
C3S5 0.190(15) 0.111(12) 0.117(12) -0.028(9) 0.039(10) -0.030(10)
C4S5 0.124(10) 0.32(3) 0.064(8) 0.009(10) 0.029(7) 0.030(12)
O1S6 0.151(9) 0.061(5) 0.294(15) 0.057(7) 0.130(10) 0.034(5)
C1S6 0.091(9) 0.153(13) 0.178(16) 0.066(13) 0.041(9) 0.046(8)
C2S6 0.29(2) 0.099(10) 0.184(19) 0.039(12) 0.022(17) 0.110(13)
C3S6 0.39(3) 0.066(8) 0.48(4) -0.015(15) 0.37(3) -0.017(13)
C4S6 0.36(3) 0.099(10) 0.36(3) -0.057(14) 0.32(3) -0.058(14)

loop_
_atom_type_symbol
_atom_type_description
_atom_type_scat_dispersion_real
_atom_type_scat_dispersion_imag
_atom_type_scat_source
C C 0.0033 0.0016 'International Tables Vol C Tables 4.2.6.8 and 6.1.1.4'
H H 0.0000 0.0000 'International Tables Vol C Tables 4.2.6.8 and 6.1.1.4'
N N 0.0061 0.0033 'International Tables Vol C Tables 4.2.6.8 and 6.1.1.4'
O O 0.0106 0.0060 'International Tables Vol C Tables 4.2.6.8 and 6.1.1.4'
Cl Cl 0.1484 0.1585 'International Tables Vol C Tables 4.2.6.8 and 6.1.1.4'
Sc Sc 0.2519 0.3716 'International Tables Vol C Tables 4.2.6.8 and 6.1.1.4'

loop_
_geom_angle_atom_site_label_1
_geom_angle_atom_site_label_2
_geom_angle_atom_site_label_3
_geom_angle
_geom_angle_site_symmetry_1
_geom_angle_site_symmetry_3
_geom_angle_publ_flag
O1 Sc1 O2 116.3(2) . . ?
O1 Sc1 N1 83.03(19) . . ?
O2 Sc1 N1 154.6(2) . . ?
O1 Sc1 N2 157.6(2) . . ?
O2 Sc1 N2 83.3(2) . . ?
N1 Sc1 N2 75.2(2) . . ?
O1 Sc1 O3 85.76(19) . . ?
O2 Sc1 O3 83.25(19) . . ?
N1 Sc1 O3 81.97(19) . . ?
N2 Sc1 O3 86.1(2) . . ?
O1 Sc1 Cl1 99.14(15) . . ?
O2 Sc1 Cl1 96.56(16) . . ?
N1 Sc1 Cl1 96.23(15) . . ?
N2 Sc1 Cl1 88.51(16) . . ?
O3 Sc1 Cl1 174.57(15) . . ?
O4 Sc2 O5 116.9(2) . . ?
O4 Sc2 N4 83.3(2) . . ?
O5 Sc2 N4 153.3(2) . . ?
O4 Sc2 N3 158.2(2) . . ?
O5 Sc2 N3 82.52(19) . . ?
N4 Sc2 N3 75.3(2) . . ?
O4 Sc2 O6 83.95(19) . . ?
O5 Sc2 O6 84.37(18) . . ?
N4 Sc2 O6 80.47(19) . . ?
N3 Sc2 O6 88.67(18) . . ?
O4 Sc2 Cl2 96.07(16) . . ?
O5 Sc2 Cl2 100.59(15) . . ?
N4 Sc2 Cl2 93.91(16) . . ?
N3 Sc2 Cl2 89.30(15) . . ?
O6 Sc2 Cl2 174.35(14) . . ?
C9 O1 Sc1 139.5(4) . . ?
C24 N1 C57 119.1(6) . . ?
C24 N1 Sc1 125.4(4) . . ?
C57 N1 Sc1 115.4(4) . . ?
C13 O2 Sc1 138.5(5) . . ?
C40 N2 C49 120.3(6) . . ?
C40 N2 Sc1 125.3(5) . . ?
C49 N2 Sc1 113.6(4) . . ?
C50 O3 C58 110.3(5) . . ?
C50 O3 Sc1 124.2(4) . . ?
C58 O3 Sc1 125.4(4) . . ?
C19 N3 C75 121.5(5) . . ?
C19 N3 Sc2 126.3(5) . . ?
C75 N3 Sc2 111.8(4) . . ?
C23 O4 Sc2 137.9(5) . . ?
C43 N4 C104 119.9(6) . . ?
C43 N4 Sc2 125.0(5) . . ?
C104 N4 Sc2 115.0(4) . . ?
C35 C5 C8 117.6(7) . . ?
C35 C5 C22 121.4(7) . . ?
C8 C5 C22 121.0(7) . . ?
C8 O5 Sc2 139.6(4) . . ?
C70 O6 C56 108.7(5) . . ?
C70 O6 Sc2 124.8(4) . . ?
C56 O6 Sc2 126.5(4) . . ?
O5 C8 C5 120.9(6) . . ?
O5 C8 C20 119.0(6) . . ?
C5 C8 C20 120.0(7) . . ?
O1 C9 C14 120.9(6) . . ?
O1 C9 C17 120.7(6) . . ?
C14 C9 C17 118.3(6) . . ?
C45 C10 C34 122.0(8) . . ?
C45 C10 H10A 119.0 . . ?
C34 C10 H10A 119.0 . . ?
C51 C11 C31 110.2(6) . . ?
C51 C11 C14 110.2(6) . . ?
C31 C11 C14 110.2(6) . . ?
C51 C11 C47 106.8(6) . . ?
C31 C11 C47 107.3(6) . . ?
C14 C11 C47 112.1(6) . . ?
C42 C12 C23 116.3(9) . . ?
C42 C12 C79 123.0(8) . . ?
C23 C12 C79 120.6(7) . . ?
O2 C13 C34 121.0(7) . . ?
O2 C13 C61 120.3(7) . . ?
C34 C13 C61 118.7(7) . . ?
C27 C14 C9 118.7(6) . . ?
C27 C14 C11 121.6(6) . . ?
C9 C14 C11 119.7(6) . . ?
C44 C15 C20 123.3(8) . . ?
C44 C15 H15A 118.4 . . ?
C20 C15 H15A 118.4 . . ?
C25 C17 C9 120.7(6) . . ?
C25 C17 C24 115.8(6) . . ?
C9 C17 C24 123.5(6) . . ?
C79 C18 H18A 109.5 . . ?
C79 C18 H18B 109.5 . . ?
H18A C18 H18B 109.5 . . ?
C79 C18 H18C 109.5 . . ?
H18A C18 H18C 109.5 . . ?
H18B C18 H18C 109.5 . . ?
N3 C19 C20 127.6(6) . . ?
N3 C19 H19A 116.2 . . ?
C20 C19 H19A 116.2 . . ?
C15 C20 C8 118.6(7) . . ?
C15 C20 C19 117.5(6) . . ?
C8 C20 C19 123.8(6) . . ?
C5 C22 C48 110.1(6) . . ?
C5 C22 C33 110.0(6) . . ?
C48 C22 C33 109.9(6) . . ?
C5 C22 C53 112.2(7) . . ?
C48 C22 C53 107.5(7) . . ?
C33 C22 C53 107.1(6) . . ?
O4 C23 C32 120.4(7) . . ?
O4 C23 C12 120.0(7) . . ?
C32 C23 C12 119.6(7) . . ?
N1 C24 C17 127.2(6) . . ?
N1 C24 H24A 116.4 . . ?
C17 C24 H24A 116.4 . . ?
C39 C25 C17 121.4(6) . . ?
C39 C25 H25A 119.3 . . ?
C17 C25 H25A 119.3 . . ?
C14 C27 C39 124.3(7) . . ?
C14 C27 H27A 117.8 . . ?
C39 C27 H27A 117.8 . . ?
C79 C28 H28A 109.5 . . ?
C79 C28 H28B 109.5 . . ?
H28A C28 H28B 109.5 . . ?
C79 C28 H28C 109.5 . . ?
H28A C28 H28C 109.5 . . ?
H28B C28 H28C 109.5 . . ?
C105 C30 C78 107.3(6) . . ?
C105 C30 C61 112.0(7) . . ?
C78 C30 C61 110.9(7) . . ?
C105 C30 C82 108.0(6) . . ?
C78 C30 C82 109.0(7) . . ?
C61 C30 C82 109.6(6) . . ?
C11 C31 H31A 109.5 . . ?
C11 C31 H31B 109.5 . . ?
H31A C31 H31B 109.5 . . ?
C11 C31 H31C 109.5 . . ?
H31A C31 H31C 109.5 . . ?
H31B C31 H31C 109.5 . . ?
C23 C32 C59 120.6(8) . . ?
C23 C32 C43 124.6(7) . . ?
C59 C32 C43 114.8(8) . . ?
C22 C33 H33A 109.5 . . ?
C22 C33 H33B 109.5 . . ?
H33A C33 H33B 109.5 . . ?
C22 C33 H33C 109.5 . . ?
H33A C33 H33C 109.5 . . ?
H33B C33 H33C 109.5 . . ?
C10 C34 C13 120.9(7) . . ?
C10 C34 C40 114.9(7) . . ?
C13 C34 C40 124.1(7) . . ?
C5 C35 C44 123.8(7) . . ?
C5 C35 H35A 118.1 . . ?
C44 C35 H35A 118.1 . . ?
C150 C36 C75 110.5(7) . . ?
C150 C36 H36A 109.6 . . ?
C75 C36 H36A 109.6 . . ?
C150 C36 H36B 109.6 . . ?
C75 C36 H36B 109.6 . . ?
H36A C36 H36B 108.1 . . ?
C55 C37 C77 112.2(10) . . ?
C55 C37 C73 110.8(8) . . ?
C77 C37 C73 107.2(9) . . ?
C55 C37 C60 108.5(9) . . ?
C77 C37 C60 106.5(9) . . ?
C73 C37 C60 111.7(10) . . ?
C66 C38 C57 111.3(6) . . ?
C66 C38 H38A 109.4 . . ?
C57 C38 H38A 109.4 . . ?
C66 C38 H38B 109.4 . . ?
C57 C38 H38B 109.4 . . ?
H38A C38 H38B 108.0 . . ?
C25 C39 C27 116.5(7) . . ?
C25 C39 C67 122.7(7) . . ?
C27 C39 C67 120.8(6) . . ?
N2 C40 C34 127.3(7) . . ?
N2 C40 H40A 116.4 . . ?
C34 C40 H40A 116.4 . . ?
C84 C41 C50 105.3(8) . . ?
C84 C41 H41A 110.7 . . ?
C50 C41 H41A 110.7 . . ?
C84 C41 H41B 110.7 . . ?
C50 C41 H41B 110.7 . . ?
H41A C41 H41B 108.8 . . ?
C73 C42 C12 125.1(9) . . ?
C73 C42 H42A 117.5 . . ?
C12 C42 H42A 117.5 . . ?
N4 C43 C32 126.5(7) . . ?
N4 C43 H43A 116.7 . . ?
C32 C43 H43A 116.7 . . ?
C15 C44 C35 116.7(7) . . ?
C15 C44 C54 120.4(8) . . ?
C35 C44 C54 123.0(8) . . ?
C10 C45 C65 116.2(7) . . ?
C10 C45 C87 121.7(8) . . ?
C65 C45 C87 122.1(8) . . ?
C154 C46 C104 112.1(8) . . ?
C154 C46 H46A 109.2 . . ?
C104 C46 H46A 109.2 . . ?
C154 C46 H46B 109.2 . . ?
C104 C46 H46B 109.2 . . ?
H46A C46 H46B 107.9 . . ?
C11 C47 H47A 109.5 . . ?
C11 C47 H47B 109.5 . . ?
H47A C47 H47B 109.5 . . ?
C11 C47 H47C 109.5 . . ?
H47A C47 H47C 109.5 . . ?
H47B C47 H47C 109.5 . . ?
C22 C48 H48A 109.5 . . ?
C22 C48 H48B 109.5 . . ?
H48A C48 H48B 109.5 . . ?
C22 C48 H48C 109.5 . . ?
H48A C48 H48C 109.5 . . ?
H48B C48 H48C 109.5 . . ?
N2 C49 C57 108.6(5) . . ?
N2 C49 C64 115.9(6) . . ?
C57 C49 C64 111.0(6) . . ?
N2 C49 H49A 107.0 . . ?
C57 C49 H49A 107.0 . . ?
C64 C49 H49A 107.0 . . ?
O3 C50 C41 104.0(7) . . ?
O3 C50 H50A 111.0 . . ?
C41 C50 H50A 111.0 . . ?
O3 C50 H50B 111.0 . . ?
C41 C50 H50B 111.0 . . ?
H50A C50 H50B 109.0 . . ?
C11 C51 H51A 109.5 . . ?
C11 C51 H51B 109.5 . . ?
H51A C51 H51B 109.5 . . ?
C11 C51 H51C 109.5 . . ?
H51A C51 H51C 109.5 . . ?
H51B C51 H51C 109.5 . . ?
C79 C52 H52A 109.5 . . ?
C79 C52 H52B 109.5 . . ?
H52A C52 H52B 109.5 . . ?
C79 C52 H52C 109.5 . . ?
H52A C52 H52C 109.5 . . ?
H52B C52 H52C 109.5 . . ?
C22 C53 H53A 109.5 . . ?
C22 C53 H53B 109.5 . . ?
H53A C53 H53B 109.5 . . ?
C22 C53 H53C 109.5 . . ?
H53A C53 H53C 109.5 . . ?
H53B C53 H53C 109.5 . . ?
C62 C54 C86 112.1(9) . . ?
C62 C54 C44 110.1(7) . . ?
C86 C54 C44 112.5(8) . . ?
C62 C54 C71 105.7(8) . . ?
C86 C54 C71 106.2(9) . . ?
C44 C54 C71 109.9(8) . . ?
C37 C55 H55A 109.5 . . ?
C37 C55 H55B 109.5 . . ?
H55A C55 H55B 109.5 . . ?
C37 C55 H55C 109.5 . . ?
H55A C55 H55C 109.5 . . ?
H55B C55 H55C 109.5 . . ?
O6 C56 C101 105.4(7) . . ?
O6 C56 H56A 110.7 . . ?
C101 C56 H56A 110.7 . . ?
O6 C56 H56B 110.7 . . ?
C101 C56 H56B 110.7 . . ?
H56A C56 H56B 108.8 . . ?
N1 C57 C49 110.0(5) . . ?
N1 C57 C38 115.2(6) . . ?
C49 C57 C38 109.9(6) . . ?
N1 C57 H57A 107.1 . . ?
C49 C57 H57A 107.1 . . ?
C38 C57 H57A 107.1 . . ?
O3 C58 C84 107.3(7) . . ?
O3 C58 H58A 110.3 . . ?
C84 C58 H58A 110.3 . . ?
O3 C58 H58B 110.3 . . ?
C84 C58 H58B 110.3 . . ?
H58A C58 H58B 108.5 . . ?
C73 C59 C32 121.1(9) . . ?
C73 C59 H59A 119.5 . . ?
C32 C59 H59A 119.5 . . ?
C37 C60 H60A 109.5 . . ?
C37 C60 H60B 109.5 . . ?
H60A C60 H60B 109.5 . . ?
C37 C60 H60C 109.5 . . ?
H60A C60 H60C 109.5 . . ?
H60B C60 H60C 109.5 . . ?
C65 C61 C13 117.0(7) . . ?
C65 C61 C30 122.7(7) . . ?
C13 C61 C30 120.3(7) . . ?
C54 C62 H62A 109.5 . . ?
C54 C62 H62B 109.5 . . ?
H62A C62 H62B 109.5 . . ?
C54 C62 H62C 109.5 . . ?
H62A C62 H62C 109.5 . . ?
H62B C62 H62C 109.5 . . ?
C88 C64 C49 108.7(6) . . ?
C88 C64 H64A 109.9 . . ?
C49 C64 H64A 109.9 . . ?
C88 C64 H64B 109.9 . . ?
C49 C64 H64B 109.9 . . ?
H64A C64 H64B 108.3 . . ?
C61 C65 C45 125.3(8) . . ?
C61 C65 H65A 117.4 . . ?
C45 C65 H65A 117.4 . . ?
C38 C66 C88 112.1(6) . . ?
C38 C66 H66A 109.2 . . ?
C88 C66 H66A 109.2 . . ?
C38 C66 H66B 109.2 . . ?
C88 C66 H66B 109.2 . . ?
H66A C66 H66B 107.9 . . ?
C164 C67 C102 110.8(9) . . ?
C164 C67 C98 109.2(9) . . ?
C102 C67 C98 106.5(9) . . ?
C164 C67 C39 108.1(7) . . ?
C102 C67 C39 111.0(7) . . ?
C98 C67 C39 111.3(7) . . ?
O6 C70 C81 106.9(7) . . ?
O6 C70 H70A 110.3 . . ?
C81 C70 H70A 110.3 . . ?
O6 C70 H70B 110.3 . . ?
C81 C70 H70B 110.3 . . ?
H70A C70 H70B 108.6 . . ?
C54 C71 H71A 109.5 . . ?
C54 C71 H71B 109.5 . . ?
H71A C71 H71B 109.5 . . ?
C54 C71 H71C 109.5 . . ?
H71A C71 H71C 109.5 . . ?
H71B C71 H71C 109.5 . . ?
C42 C73 C59 117.2(8) . . ?
C42 C73 C37 122.5(9) . . ?
C59 C73 C37 120.3(10) . . ?
N3 C75 C36 116.1(6) . . ?
N3 C75 C104 106.8(5) . . ?
C36 C75 C104 112.0(6) . . ?
N3 C75 H75A 107.2 . . ?
C36 C75 H75A 107.2 . . ?
C104 C75 H75A 107.2 . . ?
C37 C77 H77A 109.5 . . ?
C37 C77 H77B 109.5 . . ?
H77A C77 H77B 109.5 . . ?
C37 C77 H77C 109.5 . . ?
H77A C77 H77C 109.5 . . ?
H77B C77 H77C 109.5 . . ?
C30 C78 H78A 109.5 . . ?
C30 C78 H78B 109.5 . . ?
H78A C78 H78B 109.5 . . ?
C30 C78 H78C 109.5 . . ?
H78A C78 H78C 109.5 . . ?
H78B C78 H78C 109.5 . . ?
C18 C79 C12 109.7(8) . . ?
C18 C79 C28 111.3(8) . . ?
C12 C79 C28 109.2(7) . . ?
C18 C79 C52 108.2(7) . . ?
C12 C79 C52 111.0(8) . . ?
C28 C79 C52 107.5(7) . . ?
C101 C81 C70 104.4(9) . . ?
C101 C81 H81A 110.9 . . ?
C70 C81 H81A 110.9 . . ?
C101 C81 H81B 110.9 . . ?
C70 C81 H81B 110.9 . . ?
H81A C81 H81B 108.9 . . ?
C30 C82 H82A 109.5 . . ?
C30 C82 H82B 109.5 . . ?
H82A C82 H82B 109.5 . . ?
C30 C82 H82C 109.5 . . ?
H82A C82 H82C 109.5 . . ?
H82B C82 H82C 109.5 . . ?
C58 C84 C41 104.6(9) . . ?
C58 C84 H84A 110.8 . . ?
C41 C84 H84A 110.8 . . ?
C58 C84 H84B 110.8 . . ?
C41 C84 H84B 110.8 . . ?
H84A C84 H84B 108.9 . . ?
C54 C86 H86A 109.5 . . ?
C54 C86 H86B 109.5 . . ?
H86A C86 H86B 109.5 . . ?
C54 C86 H86C 109.5 . . ?
H86A C86 H86C 109.5 . . ?
H86B C86 H86C 109.5 . . ?
C94 C87 C89 109.0(10) . . ?
C94 C87 C110 108.7(11) . . ?
C89 C87 C110 104.9(10) . . ?
C94 C87 C45 112.8(8) . . ?
C89 C87 C45 111.0(9) . . ?
C110 C87 C45 110.1(7) . . ?
C66 C88 C64 111.8(7) . . ?
C66 C88 H88A 109.3 . . ?
C64 C88 H88A 109.3 . . ?
C66 C88 H88B 109.3 . . ?
C64 C88 H88B 109.3 . . ?
H88A C88 H88B 107.9 . . ?
C87 C89 H89A 109.5 . . ?
C87 C89 H89B 109.5 . . ?
H89A C89 H89B 109.5 . . ?
C87 C89 H89C 109.5 . . ?
H89A C89 H89C 109.5 . . ?
H89B C89 H89C 109.5 . . ?
C87 C94 H94A 109.5 . . ?
C87 C94 H94B 109.5 . . ?
H94A C94 H94B 109.5 . . ?
C87 C94 H94C 109.5 . . ?
H94A C94 H94C 109.5 . . ?
H94B C94 H94C 109.5 . . ?
C67 C98 H98A 109.5 . . ?
C67 C98 H98B 109.5 . . ?
H98A C98 H98B 109.5 . . ?
C67 C98 H98C 109.5 . . ?
H98A C98 H98C 109.5 . . ?
H98B C98 H98C 109.5 . . ?
C81 C101 C56 109.7(9) . . ?
C81 C101 H10B 109.7 . . ?
C56 C101 H10B 109.7 . . ?
C81 C101 H10C 109.7 . . ?
C56 C101 H10C 109.7 . . ?
H10B C101 H10C 108.2 . . ?
C67 C102 H10D 109.5 . . ?
C67 C102 H10E 109.5 . . ?
H10D C102 H10E 109.5 . . ?
C67 C102 H10F 109.5 . . ?
H10D C102 H10F 109.5 . . ?
H10E C102 H10F 109.5 . . ?
N4 C104 C46 115.8(7) . . ?
N4 C104 C75 107.3(5) . . ?
C46 C104 C75 110.6(6) . . ?
N4 C104 H10G 107.6 . . ?
C46 C104 H10G 107.6 . . ?
C75 C104 H10G 107.6 . . ?
C30 C105 H10H 109.5 . . ?
C30 C105 H10I 109.5 . . ?
H10H C105 H10I 109.5 . . ?
C30 C105 H10J 109.5 . . ?
H10H C105 H10J 109.5 . . ?
H10I C105 H10J 109.5 . . ?
C87 C110 H11A 109.5 . . ?
C87 C110 H11B 109.5 . . ?
H11A C110 H11B 109.5 . . ?
C87 C110 H11C 109.5 . . ?
H11A C110 H11C 109.5 . . ?
H11B C110 H11C 109.5 . . ?
C154 C150 C36 111.3(7) . . ?
C154 C150 H15B 109.4 . . ?
C36 C150 H15B 109.4 . . ?
C154 C150 H15C 109.4 . . ?
C36 C150 H15C 109.4 . . ?
H15B C150 H15C 108.0 . . ?
C150 C154 C46 110.8(7) . . ?
C150 C154 H15D 109.5 . . ?
C46 C154 H15D 109.5 . . ?
C150 C154 H15E 109.5 . . ?
C46 C154 H15E 109.5 . . ?
H15D C154 H15E 108.1 . . ?
C67 C164 H16A 109.5 . . ?
C67 C164 H16B 109.5 . . ?
H16A C164 H16B 109.5 . . ?
C67 C164 H16C 109.5 . . ?
H16A C164 H16C 109.5 . . ?
H16B C164 H16C 109.5 . . ?
C4S1 O1S1 C1S1 107.7(9) . . ?
O1S1 C1S1 C2S1 107.1(10) . . ?
O1S1 C1S1 H1SA 110.3 . . ?
C2S1 C1S1 H1SA 110.3 . . ?
O1S1 C1S1 H1SB 110.3 . . ?
C2S1 C1S1 H1SB 110.3 . . ?
H1SA C1S1 H1SB 108.6 . . ?
C1S1 C2S1 C3S1 104.6(12) . . ?
C1S1 C2S1 H2SA 110.8 . . ?
C3S1 C2S1 H2SA 110.8 . . ?
C1S1 C2S1 H2SB 110.8 . . ?
C3S1 C2S1 H2SB 110.8 . . ?
H2SA C2S1 H2SB 108.9 . . ?
C4S1 C3S1 C2S1 101.7(11) . . ?
C4S1 C3S1 H3SA 111.4 . . ?
C2S1 C3S1 H3SA 111.4 . . ?
C4S1 C3S1 H3SB 111.4 . . ?
C2S1 C3S1 H3SB 111.4 . . ?
H3SA C3S1 H3SB 109.3 . . ?
O1S1 C4S1 C3S1 104.7(10) . . ?
O1S1 C4S1 H4SA 110.8 . . ?
C3S1 C4S1 H4SA 110.8 . . ?
O1S1 C4S1 H4SB 110.8 . . ?
C3S1 C4S1 H4SB 110.8 . . ?
H4SA C4S1 H4SB 108.9 . . ?
C4S2 O1S2 C1S2 107.3(12) . . ?
O1S2 C1S2 C2S2 105.5(11) . . ?
O1S2 C1S2 H1SC 110.7 . . ?
C2S2 C1S2 H1SC 110.7 . . ?
O1S2 C1S2 H1SD 110.7 . . ?
C2S2 C1S2 H1SD 110.7 . . ?
H1SC C1S2 H1SD 108.8 . . ?
C1S2 C2S2 C3S2 109.7(13) . . ?
C1S2 C2S2 H2SC 109.7 . . ?
C3S2 C2S2 H2SC 109.7 . . ?
C1S2 C2S2 H2SD 109.7 . . ?
C3S2 C2S2 H2SD 109.7 . . ?
H2SC C2S2 H2SD 108.2 . . ?
C4S2 C3S2 C2S2 101.6(14) . . ?
C4S2 C3S2 H3SC 111.4 . . ?
C2S2 C3S2 H3SC 111.4 . . ?
C4S2 C3S2 H3SD 111.4 . . ?
C2S2 C3S2 H3SD 111.4 . . ?
H3SC C3S2 H3SD 109.3 . . ?
O1S2 C4S2 C3S2 111.2(13) . . ?
O1S2 C4S2 H4SC 109.4 . . ?
C3S2 C4S2 H4SC 109.4 . . ?
O1S2 C4S2 H4SD 109.4 . . ?
C3S2 C4S2 H4SD 109.4 . . ?
H4SC C4S2 H4SD 108.0 . . ?
C4S3 O1S3 C1S3 109.5(9) . . ?
O1S3 C1S3 C2S3 104.4(10) . . ?
O1S3 C1S3 H1SE 110.9 . . ?
C2S3 C1S3 H1SE 110.9 . . ?
O1S3 C1S3 H1SF 110.9 . . ?
C2S3 C1S3 H1SF 110.9 . . ?
H1SE C1S3 H1SF 108.9 . . ?
C1S3 C2S3 C3S3 106.7(11) . . ?
C1S3 C2S3 H2SE 110.4 . . ?
C3S3 C2S3 H2SE 110.4 . . ?
C1S3 C2S3 H2SF 110.4 . . ?
C3S3 C2S3 H2SF 110.4 . . ?
H2SE C2S3 H2SF 108.6 . . ?
C4S3 C3S3 C2S3 99.6(13) . . ?
C4S3 C3S3 H3SE 111.9 . . ?
C2S3 C3S3 H3SE 111.9 . . ?
C4S3 C3S3 H3SF 111.9 . . ?
C2S3 C3S3 H3SF 111.9 . . ?
H3SE C3S3 H3SF 109.6 . . ?
O1S3 C4S3 C3S3 105.6(10) . . ?
O1S3 C4S3 H4SE 110.6 . . ?
C3S3 C4S3 H4SE 110.6 . . ?
O1S3 C4S3 H4SF 110.6 . . ?
C3S3 C4S3 H4SF 110.6 . . ?
H4SE C4S3 H4SF 108.8 . . ?
C4S4 O1S4 C1S4 102.3(13) . . ?
O1S4 C1S4 C2S4 105.3(14) . . ?
O1S4 C1S4 H1SG 110.7 . . ?
C2S4 C1S4 H1SG 110.7 . . ?
O1S4 C1S4 H1SH 110.7 . . ?
C2S4 C1S4 H1SH 110.7 . . ?
H1SG C1S4 H1SH 108.8 . . ?
C1S4 C2S4 C3S4 113.5(16) . . ?
C1S4 C2S4 H2SG 108.9 . . ?
C3S4 C2S4 H2SG 108.9 . . ?
C1S4 C2S4 H2SH 108.9 . . ?
C3S4 C2S4 H2SH 108.9 . . ?
H2SG C2S4 H2SH 107.7 . . ?
C4S4 C3S4 C2S4 92.2(17) . . ?
C4S4 C3S4 H3SG 113.3 . . ?
C2S4 C3S4 H3SG 113.3 . . ?
C4S4 C3S4 H3SH 113.3 . . ?
C2S4 C3S4 H3SH 113.3 . . ?
H3SG C3S4 H3SH 110.6 . . ?
O1S4 C4S4 C3S4 115.7(15) . . ?
O1S4 C4S4 H4SG 108.4 . . ?
C3S4 C4S4 H4SG 108.4 . . ?
O1S4 C4S4 H4SH 108.4 . . ?
C3S4 C4S4 H4SH 108.4 . . ?
H4SG C4S4 H4SH 107.4 . . ?
C4S5 O1S5 C1S5 101.3(12) . . ?
O1S5 C1S5 C2S5 110.4(11) . . ?
O1S5 C1S5 H1SI 109.6 . . ?
C2S5 C1S5 H1SI 109.6 . . ?
O1S5 C1S5 H1SJ 109.6 . . ?
C2S5 C1S5 H1SJ 109.6 . . ?
H1SI C1S5 H1SJ 108.1 . . ?
C1S5 C2S5 C3S5 104.8(12) . . ?
C1S5 C2S5 H2SI 110.8 . . ?
C3S5 C2S5 H2SI 110.8 . . ?
C1S5 C2S5 H2SJ 110.8 . . ?
C3S5 C2S5 H2SJ 110.8 . . ?
H2SI C2S5 H2SJ 108.9 . . ?
C4S5 C3S5 C2S5 102.6(12) . . ?
C4S5 C3S5 H3SI 111.3 . . ?
C2S5 C3S5 H3SI 111.3 . . ?
C4S5 C3S5 H3SJ 111.3 . . ?
C2S5 C3S5 H3SJ 111.3 . . ?
H3SI C3S5 H3SJ 109.2 . . ?
O1S5 C4S5 C3S5 110.1(12) . . ?
O1S5 C4S5 H4SI 109.6 . . ?
C3S5 C4S5 H4SI 109.6 . . ?
O1S5 C4S5 H4SJ 109.6 . . ?
C3S5 C4S5 H4SJ 109.6 . . ?
H4SI C4S5 H4SJ 108.2 . . ?
C4S6 O1S6 C1S6 105.6(12) . . ?
O1S6 C1S6 C2S6 107.3(11) . . ?
O1S6 C1S6 H1SK 110.3 . . ?
C2S6 C1S6 H1SK 110.3 . . ?
O1S6 C1S6 H1SL 110.3 . . ?
C2S6 C1S6 H1SL 110.3 . . ?
H1SK C1S6 H1SL 108.5 . . ?
C1S6 C2S6 C3S6 102.4(11) . . ?
C1S6 C2S6 H2SK 111.3 . . ?
C3S6 C2S6 H2SK 111.3 . . ?
C1S6 C2S6 H2SL 111.3 . . ?
C3S6 C2S6 H2SL 111.3 . . ?
H2SK C2S6 H2SL 109.2 . . ?
C4S6 C3S6 C2S6 99.5(17) . . ?
C4S6 C3S6 H3SK 111.9 . . ?
C2S6 C3S6 H3SK 111.9 . . ?
C4S6 C3S6 H3SL 111.9 . . ?
C2S6 C3S6 H3SL 111.9 . . ?
H3SK C3S6 H3SL 109.6 . . ?
O1S6 C4S6 C3S6 102.3(11) . . ?
O1S6 C4S6 H4SK 111.3 . . ?
C3S6 C4S6 H4SK 111.3 . . ?
O1S6 C4S6 H4SL 111.3 . . ?
C3S6 C4S6 H4SL 111.3 . . ?
H4SK C4S6 H4SL 109.2 . . ?

loop_
_geom_bond_atom_site_label_1
_geom_bond_atom_site_label_2
_geom_bond_distance
_geom_bond_site_symmetry_2
_geom_bond_publ_flag
Sc1 O1 1.973(5) . ?
Sc1 O2 1.981(5) . ?
Sc1 N1 2.237(6) . ?
Sc1 N2 2.245(6) . ?
Sc1 O3 2.287(5) . ?
Sc1 Cl1 2.438(2) . ?
Sc2 O4 1.970(5) . ?
Sc2 O5 1.976(5) . ?
Sc2 N4 2.219(6) . ?
Sc2 N3 2.235(6) . ?
Sc2 O6 2.284(4) . ?
Sc2 Cl2 2.440(2) . ?
O1 C9 1.298(8) . ?
N1 C24 1.274(9) . ?
N1 C57 1.492(8) . ?
O2 C13 1.317(8) . ?
N2 C40 1.293(10) . ?
N2 C49 1.497(9) . ?
O3 C50 1.425(9) . ?
O3 C58 1.449(9) . ?
N3 C19 1.275(9) . ?
N3 C75 1.487(8) . ?
O4 C23 1.316(9) . ?
N4 C43 1.292(10) . ?
N4 C104 1.503(9) . ?
C5 C35 1.389(11) . ?
C5 C8 1.410(10) . ?
C5 C22 1.529(11) . ?
O5 C8 1.334(9) . ?
O6 C70 1.447(9) . ?
O6 C56 1.453(9) . ?
C8 C20 1.431(10) . ?
C9 C14 1.421(9) . ?
C9 C17 1.421(9) . ?
C10 C45 1.374(12) . ?
C10 C34 1.410(10) . ?
C10 H10A 0.9500 . ?
C11 C51 1.528(9) . ?
C11 C31 1.532(9) . ?
C11 C14 1.542(10) . ?
C11 C47 1.544(9) . ?
C12 C42 1.404(12) . ?
C12 C23 1.433(12) . ?
C12 C79 1.530(14) . ?
C13 C34 1.415(11) . ?
C13 C61 1.428(11) . ?
C14 C27 1.381(10) . ?
C15 C44 1.371(12) . ?
C15 C20 1.389(11) . ?
C15 H15A 0.9500 . ?
C17 C25 1.411(10) . ?
C17 C24 1.462(9) . ?
C18 C79 1.516(11) . ?
C18 H18A 0.9800 . ?
C18 H18B 0.9800 . ?
C18 H18C 0.9800 . ?
C19 C20 1.452(10) . ?
C19 H19A 0.9500 . ?
C22 C48 1.534(10) . ?
C22 C33 1.540(10) . ?
C22 C53 1.547(9) . ?
C23 C32 1.403(12) . ?
C24 H24A 0.9500 . ?
C25 C39 1.389(10) . ?
C25 H25A 0.9500 . ?
C27 C39 1.415(10) . ?
C27 H27A 0.9500 . ?
C28 C79 1.543(11) . ?
C28 H28A 0.9800 . ?
C28 H28B 0.9800 . ?
C28 H28C 0.9800 . ?
C30 C105 1.518(9) . ?
C30 C78 1.522(9) . ?
C30 C61 1.533(11) . ?
C30 C82 1.539(10) . ?
C31 H31A 0.9800 . ?
C31 H31B 0.9800 . ?
C31 H31C 0.9800 . ?
C32 C59 1.409(11) . ?
C32 C43 1.456(12) . ?
C33 H33A 0.9800 . ?
C33 H33B 0.9800 . ?
C33 H33C 0.9800 . ?
C34 C40 1.451(11) . ?
C35 C44 1.412(12) . ?
C35 H35A 0.9500 . ?
C36 C150 1.517(11) . ?
C36 C75 1.527(10) . ?
C36 H36A 0.9900 . ?
C36 H36B 0.9900 . ?
C37 C55 1.498(11) . ?
C37 C77 1.502(14) . ?
C37 C73 1.549(12) . ?
C37 C60 1.560(14) . ?
C38 C66 1.514(10) . ?
C38 C57 1.541(9) . ?
C38 H38A 0.9900 . ?
C38 H38B 0.9900 . ?
C39 C67 1.546(10) . ?
C40 H40A 0.9500 . ?
C41 C84 1.482(15) . ?
C41 C50 1.514(12) . ?
C41 H41A 0.9900 . ?
C41 H41B 0.9900 . ?
C42 C73 1.385(16) . ?
C42 H42A 0.9500 . ?
C43 H43A 0.9500 . ?
C44 C54 1.530(11) . ?
C45 C65 1.410(12) . ?
C45 C87 1.522(11) . ?
C46 C154 1.509(13) . ?
C46 C104 1.518(10) . ?
C46 H46A 0.9900 . ?
C46 H46B 0.9900 . ?
C47 H47A 0.9800 . ?
C47 H47B 0.9800 . ?
C47 H47C 0.9800 . ?
C48 H48A 0.9800 . ?
C48 H48B 0.9800 . ?
C48 H48C 0.9800 . ?
C49 C57 1.526(10) . ?
C49 C64 1.535(10) . ?
C49 H49A 1.0000 . ?
C50 H50A 0.9900 . ?
C50 H50B 0.9900 . ?
C51 H51A 0.9800 . ?
C51 H51B 0.9800 . ?
C51 H51C 0.9800 . ?
C52 C79 1.571(10) . ?
C52 H52A 0.9800 . ?
C52 H52B 0.9800 . ?
C52 H52C 0.9800 . ?
C53 H53A 0.9800 . ?
C53 H53B 0.9800 . ?
C53 H53C 0.9800 . ?
C54 C62 1.494(11) . ?
C54 C86 1.508(12) . ?
C54 C71 1.549(13) . ?
C55 H55A 0.9800 . ?
C55 H55B 0.9800 . ?
C55 H55C 0.9800 . ?
C56 C101 1.456(14) . ?
C56 H56A 0.9900 . ?
C56 H56B 0.9900 . ?
C57 H57A 1.0000 . ?
C58 C84 1.469(12) . ?
C58 H58A 0.9900 . ?
C58 H58B 0.9900 . ?
C59 C73 1.389(14) . ?
C59 H59A 0.9500 . ?
C60 H60A 0.9800 . ?
C60 H60B 0.9800 . ?
C60 H60C 0.9800 . ?
C61 C65 1.398(11) . ?
C62 H62A 0.9800 . ?
C62 H62B 0.9800 . ?
C62 H62C 0.9800 . ?
C64 C88 1.527(11) . ?
C64 H64A 0.9900 . ?
C64 H64B 0.9900 . ?
C65 H65A 0.9500 . ?
C66 C88 1.519(12) . ?
C66 H66A 0.9900 . ?
C66 H66B 0.9900 . ?
C67 C164 1.451(12) . ?
C67 C102 1.473(12) . ?
C67 C98 1.485(12) . ?
C70 C81 1.494(12) . ?
C70 H70A 0.9900 . ?
C70 H70B 0.9900 . ?
C71 H71A 0.9800 . ?
C71 H71B 0.9800 . ?
C71 H71C 0.9800 . ?
C75 C104 1.539(9) . ?
C75 H75A 1.0000 . ?
C77 H77A 0.9800 . ?
C77 H77B 0.9800 . ?
C77 H77C 0.9800 . ?
C78 H78A 0.9800 . ?
C78 H78B 0.9800 . ?
C78 H78C 0.9800 . ?
C81 C101 1.426(17) . ?
C81 H81A 0.9900 . ?
C81 H81B 0.9900 . ?
C82 H82A 0.9800 . ?
C82 H82B 0.9800 . ?
C82 H82C 0.9800 . ?
C84 H84A 0.9900 . ?
C84 H84B 0.9900 . ?
C86 H86A 0.9800 . ?
C86 H86B 0.9800 . ?
C86 H86C 0.9800 . ?
C87 C94 1.409(13) . ?
C87 C89 1.427(14) . ?
C87 C110 1.435(12) . ?
C88 H88A 0.9900 . ?
C88 H88B 0.9900 . ?
C89 H89A 0.9800 . ?
C89 H89B 0.9800 . ?
C89 H89C 0.9800 . ?
C94 H94A 0.9800 . ?
C94 H94B 0.9800 . ?
C94 H94C 0.9800 . ?
C98 H98A 0.9800 . ?
C98 H98B 0.9800 . ?
C98 H98C 0.9800 . ?
C101 H10B 0.9900 . ?
C101 H10C 0.9900 . ?
C102 H10D 0.9800 . ?
C102 H10E 0.9800 . ?
C102 H10F 0.9800 . ?
C104 H10G 1.0000 . ?
C105 H10H 0.9800 . ?
C105 H10I 0.9800 . ?
C105 H10J 0.9800 . ?
C110 H11A 0.9800 . ?
C110 H11B 0.9800 . ?
C110 H11C 0.9800 . ?
C150 C154 1.505(13) . ?
C150 H15B 0.9900 . ?
C150 H15C 0.9900 . ?
C154 H15D 0.9900 . ?
C154 H15E 0.9900 . ?
C164 H16A 0.9800 . ?
C164 H16B 0.9800 . ?
C164 H16C 0.9800 . ?
O1S1 C4S1 1.391(7) . ?
O1S1 C1S1 1.394(7) . ?
C1S1 C2S1 1.444(9) . ?
C1S1 H1SA 0.9900 . ?
C1S1 H1SB 0.9900 . ?
C2S1 C3S1 1.463(10) . ?
C2S1 H2SA 0.9900 . ?
C2S1 H2SB 0.9900 . ?
C3S1 C4S1 1.446(9) . ?
C3S1 H3SA 0.9900 . ?
C3S1 H3SB 0.9900 . ?
C4S1 H4SA 0.9900 . ?
C4S1 H4SB 0.9900 . ?
O1S2 C4S2 1.391(7) . ?
O1S2 C1S2 1.394(7) . ?
C1S2 C2S2 1.444(9) . ?
C1S2 H1SC 0.9900 . ?
C1S2 H1SD 0.9900 . ?
C2S2 C3S2 1.463(10) . ?
C2S2 H2SC 0.9900 . ?
C2S2 H2SD 0.9900 . ?
C3S2 C4S2 1.446(9) . ?
C3S2 H3SC 0.9900 . ?
C3S2 H3SD 0.9900 . ?
C4S2 H4SC 0.9900 . ?
C4S2 H4SD 0.9900 . ?
O1S3 C4S3 1.391(7) . ?
O1S3 C1S3 1.394(7) . ?
C1S3 C2S3 1.444(9) . ?
C1S3 H1SE 0.9900 . ?
C1S3 H1SF 0.9900 . ?
C2S3 C3S3 1.463(10) . ?
C2S3 H2SE 0.9900 . ?
C2S3 H2SF 0.9900 . ?
C3S3 C4S3 1.446(9) . ?
C3S3 H3SE 0.9900 . ?
C3S3 H3SF 0.9900 . ?
C4S3 H4SE 0.9900 . ?
C4S3 H4SF 0.9900 . ?
O1S4 C4S4 1.391(7) . ?
O1S4 C1S4 1.394(7) . ?
C1S4 C2S4 1.444(9) . ?
C1S4 H1SG 0.9900 . ?
C1S4 H1SH 0.9900 . ?
C2S4 C3S4 1.463(10) . ?
C2S4 H2SG 0.9900 . ?
C2S4 H2SH 0.9900 . ?
C3S4 C4S4 1.446(9) . ?
C3S4 H3SG 0.9900 . ?
C3S4 H3SH 0.9900 . ?
C4S4 H4SG 0.9900 . ?
C4S4 H4SH 0.9900 . ?
O1S5 C4S5 1.391(7) . ?
O1S5 C1S5 1.394(7) . ?
C1S5 C2S5 1.444(9) . ?
C1S5 H1SI 0.9900 . ?
C1S5 H1SJ 0.9900 . ?
C2S5 C3S5 1.463(10) . ?
C2S5 H2SI 0.9900 . ?
C2S5 H2SJ 0.9900 . ?
C3S5 C4S5 1.446(9) . ?
C3S5 H3SI 0.9900 . ?
C3S5 H3SJ 0.9900 . ?
C4S5 H4SI 0.9900 . ?
C4S5 H4SJ 0.9900 . ?
O1S6 C4S6 1.391(7) . ?
O1S6 C1S6 1.394(7) . ?
C1S6 C2S6 1.444(9) . ?
C1S6 H1SK 0.9900 . ?
C1S6 H1SL 0.9900 . ?
C2S6 C3S6 1.463(10) . ?
C2S6 H2SK 0.9900 . ?
C2S6 H2SL 0.9900 . ?
C3S6 C4S6 1.446(9) . ?
C3S6 H3SK 0.9900 . ?
C3S6 H3SL 0.9900 . ?
C4S6 H4SK 0.9900 . ?
C4S6 H4SL 0.9900 . ?

loop_
_geom_torsion_atom_site_label_1
_geom_torsion_atom_site_label_2
_geom_torsion_atom_site_label_3
_geom_torsion_atom_site_label_4
_geom_torsion
_geom_torsion_site_symmetry_1
_geom_torsion_site_symmetry_2
_geom_torsion_site_symmetry_3
_geom_torsion_site_symmetry_4
_geom_torsion_publ_flag
O2 Sc1 O1 C9 167.7(6) . . . . ?
N1 Sc1 O1 C9 5.0(7) . . . . ?
N2 Sc1 O1 C9 18.5(10) . . . . ?
O3 Sc1 O1 C9 87.4(7) . . . . ?
Cl1 Sc1 O1 C9 -90.3(7) . . . . ?
O1 Sc1 N1 C24 -8.7(6) . . . . ?
O2 Sc1 N1 C24 -150.4(5) . . . . ?
N2 Sc1 N1 C24 176.5(6) . . . . ?
O3 Sc1 N1 C24 -95.4(6) . . . . ?
Cl1 Sc1 N1 C24 89.7(6) . . . . ?
O1 Sc1 N1 C57 168.3(5) . . . . ?
O2 Sc1 N1 C57 26.6(7) . . . . ?
N2 Sc1 N1 C57 -6.5(4) . . . . ?
O3 Sc1 N1 C57 81.6(4) . . . . ?
Cl1 Sc1 N1 C57 -93.2(4) . . . . ?
O1 Sc1 O2 C13 -177.4(6) . . . . ?
N1 Sc1 O2 C13 -40.8(9) . . . . ?
N2 Sc1 O2 C13 -8.7(7) . . . . ?
O3 Sc1 O2 C13 -95.6(7) . . . . ?
Cl1 Sc1 O2 C13 79.0(7) . . . . ?
O1 Sc1 N2 C40 157.5(6) . . . . ?
O2 Sc1 N2 C40 5.1(6) . . . . ?
N1 Sc1 N2 C40 171.4(6) . . . . ?
O3 Sc1 N2 C40 88.7(6) . . . . ?
Cl1 Sc1 N2 C40 -91.7(6) . . . . ?
O1 Sc1 N2 C49 -32.9(8) . . . . ?
O2 Sc1 N2 C49 174.6(5) . . . . ?
N1 Sc1 N2 C49 -19.0(4) . . . . ?
O3 Sc1 N2 C49 -101.7(5) . . . . ?
Cl1 Sc1 N2 C49 77.9(4) . . . . ?
O1 Sc1 O3 C50 140.6(6) . . . . ?
O2 Sc1 O3 C50 23.4(6) . . . . ?
N1 Sc1 O3 C50 -135.9(6) . . . . ?
N2 Sc1 O3 C50 -60.2(6) . . . . ?
Cl1 Sc1 O3 C50 -64.9(18) . . . . ?
O1 Sc1 O3 C58 -35.5(6) . . . . ?
O2 Sc1 O3 C58 -152.6(6) . . . . ?
N1 Sc1 O3 C58 48.1(6) . . . . ?
N2 Sc1 O3 C58 123.7(6) . . . . ?
Cl1 Sc1 O3 C58 119.1(16) . . . . ?
O4 Sc2 N3 C19 153.2(6) . . . . ?
O5 Sc2 N3 C19 -1.3(6) . . . . ?
N4 Sc2 N3 C19 163.7(6) . . . . ?
O6 Sc2 N3 C19 83.2(6) . . . . ?
Cl2 Sc2 N3 C19 -102.1(6) . . . . ?
O4 Sc2 N3 C75 -33.5(8) . . . . ?
O5 Sc2 N3 C75 172.0(4) . . . . ?
N4 Sc2 N3 C75 -23.0(4) . . . . ?
O6 Sc2 N3 C75 -103.5(4) . . . . ?
Cl2 Sc2 N3 C75 71.2(4) . . . . ?
O5 Sc2 O4 C23 178.6(7) . . . . ?
N4 Sc2 O4 C23 17.0(7) . . . . ?
N3 Sc2 O4 C23 27.2(11) . . . . ?
O6 Sc2 O4 C23 98.1(7) . . . . ?
Cl2 Sc2 O4 C23 -76.2(7) . . . . ?
O4 Sc2 N4 C43 -14.1(6) . . . . ?
O5 Sc2 N4 C43 -155.4(5) . . . . ?
N3 Sc2 N4 C43 169.8(6) . . . . ?
O6 Sc2 N4 C43 -99.1(6) . . . . ?
Cl2 Sc2 N4 C43 81.5(6) . . . . ?
O4 Sc2 N4 C104 169.4(5) . . . . ?
O5 Sc2 N4 C104 28.1(7) . . . . ?
N3 Sc2 N4 C104 -6.7(4) . . . . ?
O6 Sc2 N4 C104 84.4(4) . . . . ?
Cl2 Sc2 N4 C104 -95.0(4) . . . . ?
O4 Sc2 O5 C8 -158.1(6) . . . . ?
N4 Sc2 O5 C8 -22.3(9) . . . . ?
N3 Sc2 O5 C8 11.5(7) . . . . ?
O6 Sc2 O5 C8 -77.9(7) . . . . ?
Cl2 Sc2 O5 C8 99.4(7) . . . . ?
O4 Sc2 O6 C70 -23.8(5) . . . . ?
O5 Sc2 O6 C70 -141.7(6) . . . . ?
N4 Sc2 O6 C70 60.4(6) . . . . ?
N3 Sc2 O6 C70 135.6(6) . . . . ?
Cl2 Sc2 O6 C70 66.7(16) . . . . ?
O4 Sc2 O6 C56 159.6(6) . . . . ?
O5 Sc2 O6 C56 41.7(6) . . . . ?
N4 Sc2 O6 C56 -116.2(6) . . . . ?
N3 Sc2 O6 C56 -40.9(6) . . . . ?
Cl2 Sc2 O6 C56 -109.9(14) . . . . ?
Sc2 O5 C8 C5 167.4(5) . . . . ?
Sc2 O5 C8 C20 -13.3(11) . . . . ?
C35 C5 C8 O5 -179.7(7) . . . . ?
C22 C5 C8 O5 0.6(11) . . . . ?
C35 C5 C8 C20 0.9(11) . . . . ?
C22 C5 C8 C20 -178.8(7) . . . . ?
Sc1 O1 C9 C14 -177.3(5) . . . . ?
Sc1 O1 C9 C17 -0.3(11) . . . . ?
Sc1 O2 C13 C34 9.7(11) . . . . ?
Sc1 O2 C13 C61 -169.9(5) . . . . ?
O1 C9 C14 C27 178.7(6) . . . . ?
C17 C9 C14 C27 1.6(10) . . . . ?
O1 C9 C14 C11 -1.6(10) . . . . ?
C17 C9 C14 C11 -178.7(6) . . . . ?
C51 C11 C14 C27 118.7(7) . . . . ?
C31 C11 C14 C27 -119.5(7) . . . . ?
C47 C11 C14 C27 -0.1(10) . . . . ?
C51 C11 C14 C9 -60.9(8) . . . . ?
C31 C11 C14 C9 60.8(8) . . . . ?
C47 C11 C14 C9 -179.8(6) . . . . ?
O1 C9 C17 C25 179.7(6) . . . . ?
C14 C9 C17 C25 -3.2(10) . . . . ?
O1 C9 C17 C24 -3.5(10) . . . . ?
C14 C9 C17 C24 173.6(6) . . . . ?
C75 N3 C19 C20 -178.3(6) . . . . ?
Sc2 N3 C19 C20 -5.6(10) . . . . ?
C44 C15 C20 C8 0.6(12) . . . . ?
C44 C15 C20 C19 178.5(7) . . . . ?
O5 C8 C20 C15 179.7(6) . . . . ?
C5 C8 C20 C15 -1.0(11) . . . . ?
O5 C8 C20 C19 1.9(11) . . . . ?
C5 C8 C20 C19 -178.7(7) . . . . ?
N3 C19 C20 C15 -171.1(7) . . . . ?
N3 C19 C20 C8 6.6(12) . . . . ?
C35 C5 C22 C48 -119.6(8) . . . . ?
C8 C5 C22 C48 60.2(9) . . . . ?
C35 C5 C22 C33 119.2(8) . . . . ?
C8 C5 C22 C33 -61.1(9) . . . . ?
C35 C5 C22 C53 0.1(11) . . . . ?
C8 C5 C22 C53 179.8(7) . . . . ?
Sc2 O4 C23 C32 -13.1(11) . . . . ?
Sc2 O4 C23 C12 169.1(6) . . . . ?
C42 C12 C23 O4 -179.1(7) . . . . ?
C79 C12 C23 O4 -1.2(12) . . . . ?
C42 C12 C23 C32 3.0(12) . . . . ?
C79 C12 C23 C32 -179.1(8) . . . . ?
C57 N1 C24 C17 -167.9(6) . . . . ?
Sc1 N1 C24 C17 9.0(10) . . . . ?
C25 C17 C24 N1 175.2(7) . . . . ?
C9 C17 C24 N1 -1.7(11) . . . . ?
C9 C17 C25 C39 2.6(10) . . . . ?
C24 C17 C25 C39 -174.4(7) . . . . ?
C9 C14 C27 C39 0.7(11) . . . . ?
C11 C14 C27 C39 -179.0(7) . . . . ?
O4 C23 C32 C59 -179.3(7) . . . . ?
C12 C23 C32 C59 -1.5(12) . . . . ?
O4 C23 C32 C43 -0.2(12) . . . . ?
C12 C23 C32 C43 177.7(7) . . . . ?
C45 C10 C34 C13 0.0(11) . . . . ?
C45 C10 C34 C40 -176.3(7) . . . . ?
O2 C13 C34 C10 179.9(6) . . . . ?
C61 C13 C34 C10 -0.5(10) . . . . ?
O2 C13 C34 C40 -4.2(11) . . . . ?
C61 C13 C34 C40 175.5(7) . . . . ?
C8 C5 C35 C44 -0.6(12) . . . . ?
C22 C5 C35 C44 179.1(7) . . . . ?
C17 C25 C39 C27 -0.3(10) . . . . ?
C17 C25 C39 C67 178.7(7) . . . . ?
C14 C27 C39 C25 -1.4(11) . . . . ?
C14 C27 C39 C67 179.6(7) . . . . ?
C49 N2 C40 C34 -172.7(7) . . . . ?
Sc1 N2 C40 C34 -3.8(10) . . . . ?
C10 C34 C40 N2 178.4(7) . . . . ?
C13 C34 C40 N2 2.2(12) . . . . ?
C23 C12 C42 C73 -3.4(14) . . . . ?
C79 C12 C42 C73 178.7(9) . . . . ?
C104 N4 C43 C32 -173.4(7) . . . . ?
Sc2 N4 C43 C32 10.3(10) . . . . ?
C23 C32 C43 N4 -0.3(12) . . . . ?
C59 C32 C43 N4 178.9(7) . . . . ?
C20 C15 C44 C35 -0.2(12) . . . . ?
C20 C15 C44 C54 179.4(7) . . . . ?
C5 C35 C44 C15 0.2(12) . . . . ?
C5 C35 C44 C54 -179.4(8) . . . . ?
C34 C10 C45 C65 0.2(11) . . . . ?
C34 C10 C45 C87 178.1(7) . . . . ?
C40 N2 C49 C57 -149.4(6) . . . . ?
Sc1 N2 C49 C57 40.4(6) . . . . ?
C40 N2 C49 C64 -23.8(10) . . . . ?
Sc1 N2 C49 C64 166.1(5) . . . . ?
C58 O3 C50 C41 -17.0(10) . . . . ?
Sc1 O3 C50 C41 166.4(6) . . . . ?
C84 C41 C50 O3 28.0(12) . . . . ?
C15 C44 C54 C62 -64.4(12) . . . . ?
C35 C44 C54 C62 115.2(10) . . . . ?
C15 C44 C54 C86 169.8(10) . . . . ?
C35 C44 C54 C86 -10.6(13) . . . . ?
C15 C44 C54 C71 51.7(11) . . . . ?
C35 C44 C54 C71 -128.7(10) . . . . ?
C70 O6 C56 C101 5.3(11) . . . . ?
Sc2 O6 C56 C101 -177.7(8) . . . . ?
C24 N1 C57 C49 -152.9(6) . . . . ?
Sc1 N1 C57 C49 29.9(7) . . . . ?
C24 N1 C57 C38 -28.0(9) . . . . ?
Sc1 N1 C57 C38 154.8(5) . . . . ?
N2 C49 C57 N1 -44.9(7) . . . . ?
C64 C49 C57 N1 -173.3(6) . . . . ?
N2 C49 C57 C38 -172.8(5) . . . . ?
C64 C49 C57 C38 58.8(8) . . . . ?
C66 C38 C57 N1 179.9(6) . . . . ?
C66 C38 C57 C49 -55.1(8) . . . . ?
C50 O3 C58 C84 -0.5(11) . . . . ?
Sc1 O3 C58 C84 176.0(7) . . . . ?
C23 C32 C59 C73 0.0(13) . . . . ?
C43 C32 C59 C73 -179.2(8) . . . . ?
O2 C13 C61 C65 -179.7(6) . . . . ?
C34 C13 C61 C65 0.6(10) . . . . ?
O2 C13 C61 C30 1.9(10) . . . . ?
C34 C13 C61 C30 -177.8(6) . . . . ?
C105 C30 C61 C65 2.2(10) . . . . ?
C78 C30 C61 C65 122.0(8) . . . . ?
C82 C30 C61 C65 -117.7(8) . . . . ?
C105 C30 C61 C13 -179.5(7) . . . . ?
C78 C30 C61 C13 -59.7(9) . . . . ?
C82 C30 C61 C13 60.7(9) . . . . ?
N2 C49 C64 C88 176.1(7) . . . . ?
C57 C49 C64 C88 -59.5(9) . . . . ?
C13 C61 C65 C45 -0.5(12) . . . . ?
C30 C61 C65 C45 177.9(7) . . . . ?
C10 C45 C65 C61 0.0(12) . . . . ?
C87 C45 C65 C61 -177.9(7) . . . . ?
C57 C38 C66 C88 53.5(9) . . . . ?
C25 C39 C67 C164 -93.4(12) . . . . ?
C27 C39 C67 C164 85.6(12) . . . . ?
C25 C39 C67 C102 144.9(11) . . . . ?
C27 C39 C67 C102 -36.1(13) . . . . ?
C25 C39 C67 C98 26.5(12) . . . . ?
C27 C39 C67 C98 -154.5(10) . . . . ?
C56 O6 C70 C81 8.4(10) . . . . ?
Sc2 O6 C70 C81 -168.7(6) . . . . ?
C12 C42 C73 C59 2.0(15) . . . . ?
C12 C42 C73 C37 179.4(9) . . . . ?
C32 C59 C73 C42 -0.2(14) . . . . ?
C32 C59 C73 C37 -177.6(8) . . . . ?
C55 C37 C73 C42 129.7(11) . . . . ?
C77 C37 C73 C42 -107.6(13) . . . . ?
C60 C37 C73 C42 8.6(14) . . . . ?
C55 C37 C73 C59 -53.1(14) . . . . ?
C77 C37 C73 C59 69.6(12) . . . . ?
C60 C37 C73 C59 -174.1(10) . . . . ?
C19 N3 C75 C36 -12.9(9) . . . . ?
Sc2 N3 C75 C36 173.5(5) . . . . ?
C19 N3 C75 C104 -138.5(7) . . . . ?
Sc2 N3 C75 C104 47.8(6) . . . . ?
C150 C36 C75 N3 -177.4(6) . . . . ?
C150 C36 C75 C104 -54.4(8) . . . . ?
C42 C12 C79 C18 115.0(9) . . . . ?
C23 C12 C79 C18 -62.8(10) . . . . ?
C42 C12 C79 C28 -122.9(9) . . . . ?
C23 C12 C79 C28 59.4(10) . . . . ?
C42 C12 C79 C52 -4.5(12) . . . . ?
C23 C12 C79 C52 177.7(8) . . . . ?
O6 C70 C81 C101 -19.0(13) . . . . ?
O3 C58 C84 C41 18.3(14) . . . . ?
C50 C41 C84 C58 -28.4(14) . . . . ?
C10 C45 C87 C94 -36.5(16) . . . . ?
C65 C45 C87 C94 141.3(14) . . . . ?
C10 C45 C87 C89 -159.2(14) . . . . ?
C65 C45 C87 C89 18.7(16) . . . . ?
C10 C45 C87 C110 85.1(13) . . . . ?
C65 C45 C87 C110 -97.0(12) . . . . ?
C38 C66 C88 C64 -55.1(9) . . . . ?
C49 C64 C88 C66 57.0(9) . . . . ?
C70 C81 C101 C56 22.9(16) . . . . ?
O6 C56 C101 C81 -18.0(16) . . . . ?
C43 N4 C104 C46 -19.0(9) . . . . ?
Sc2 N4 C104 C46 157.7(5) . . . . ?
C43 N4 C104 C75 -143.1(6) . . . . ?
Sc2 N4 C104 C75 33.6(6) . . . . ?
C154 C46 C104 N4 -176.1(6) . . . . ?
C154 C46 C104 C75 -53.8(9) . . . . ?
N3 C75 C104 N4 -51.9(7) . . . . ?
C36 C75 C104 N4 -180.0(6) . . . . ?
N3 C75 C104 C46 -179.0(6) . . . . ?
C36 C75 C104 C46 52.9(9) . . . . ?
C75 C36 C150 C154 56.8(9) . . . . ?
C36 C150 C154 C46 -57.9(10) . . . . ?
C104 C46 C154 C150 56.7(10) . . . . ?
C4S1 O1S1 C1S1 C2S1 11(2) . . . . ?
O1S1 C1S1 C2S1 C3S1 13(2) . . . . ?
C1S1 C2S1 C3S1 C4S1 -30.9(19) . . . . ?
C1S1 O1S1 C4S1 C3S1 -30.8(19) . . . . ?
C2S1 C3S1 C4S1 O1S1 37.8(17) . . . . ?
C4S2 O1S2 C1S2 C2S2 -22(3) . . . . ?
O1S2 C1S2 C2S2 C3S2 16(3) . . . . ?
C1S2 C2S2 C3S2 C4S2 -4(3) . . . . ?
C1S2 O1S2 C4S2 C3S2 21(3) . . . . ?
C2S2 C3S2 C4S2 O1S2 -10(3) . . . . ?
C4S3 O1S3 C1S3 C2S3 -4.3(18) . . . . ?
O1S3 C1S3 C2S3 C3S3 -20(2) . . . . ?
C1S3 C2S3 C3S3 C4S3 34(2) . . . . ?
C1S3 O1S3 C4S3 C3S3 26.8(19) . . . . ?
C2S3 C3S3 C4S3 O1S3 -36.6(19) . . . . ?
C4S4 O1S4 C1S4 C2S4 -13.2(19) . . . . ?
O1S4 C1S4 C2S4 C3S4 -7(2) . . . . ?
C1S4 C2S4 C3S4 C4S4 23(2) . . . . ?
C1S4 O1S4 C4S4 C3S4 32(2) . . . . ?
C2S4 C3S4 C4S4 O1S4 -34(2) . . . . ?
C4S5 O1S5 C1S5 C2S5 -28(2) . . . . ?
O1S5 C1S5 C2S5 C3S5 13(2) . . . . ?
C1S5 C2S5 C3S5 C4S5 7(2) . . . . ?
C1S5 O1S5 C4S5 C3S5 33.9(19) . . . . ?
C2S5 C3S5 C4S5 O1S5 -26(2) . . . . ?
C4S6 O1S6 C1S6 C2S6 14(2) . . . . ?
O1S6 C1S6 C2S6 C3S6 16(2) . . . . ?
C1S6 C2S6 C3S6 C4S6 -38(2) . . . . ?
C1S6 O1S6 C4S6 C3S6 -39(3) . . . . ?
C2S6 C3S6 C4S6 O1S6 48(3) . . . . ?
